data_1551371
loop_
_publ_author_name
'Roy E. Schreiber'
'Lothar Houben'
'Sharon G. Wolf'
'Gregory Leitus'
'Zhong-Ling Lang'
'Jorge J. Carbo'
'Josep M. Poblet'
'Ronny Neumann'

_publ_section_title
;
 Real-time molecular scale observation of crystal formation
;
_journal_name_full 'Nature Chemistry'
_journal_page_first 369
_journal_page_last 373
_journal_paper_doi 10.1038/nchem.2675
_journal_volume 9
_journal_year 2017
_chemical_formula_moiety '2(Mn O42 W17 Na1 F6), O44, Cs11, K5'
_chemical_formula_sum 'Cs11 F12 K5 Mn2 Na2 O128 W34'
_chemical_formula_weight 10340.27
_space_group_crystal_system orthorhombic
_space_group_IT_number 64
_space_group_name_Hall '-C 2ac 2'
_space_group_name_H-M_alt 'C m c e'
_atom_sites_solution_hydrogens .
_cell_angle_alpha 90
_cell_angle_beta 90
_cell_angle_gamma 90
_cell_formula_units_Z 2
_cell_length_a 17.983(4)
_cell_length_b 18.413(4)
_cell_length_c 22.333(5)
_cell_measurement_reflns_used 19035
_cell_measurement_temperature 100(2)
_cell_measurement_theta_max 28.6
_cell_measurement_theta_min 2.2
_cell_volume 7395(3)
_computing_cell_refinement 'Bruker Apex2'
_computing_data_collection 'Bruker Apex2'
_computing_data_reduction 'Bruker Apex2'
_computing_structure_refinement 'SHELXL-2014/7 (Sheldrick, 2014)'
_computing_structure_solution SHELXT
_diffrn_ambient_temperature 100(2)
_diffrn_measured_fraction_theta_full 0.998
_diffrn_measured_fraction_theta_max 0.998
_diffrn_measurement_device_type 'Bruker KappaApexII CCD'
_diffrn_measurement_method 'phi and omega scans'
_diffrn_radiation_type MoK\a
_diffrn_radiation_wavelength 0.71073
_diffrn_reflns_av_R_equivalents 0.0561
_diffrn_reflns_av_unetI/netI 0.0425
_diffrn_reflns_Laue_measured_fraction_full 0.998
_diffrn_reflns_Laue_measured_fraction_max 0.998
_diffrn_reflns_limit_h_max 15
_diffrn_reflns_limit_h_min -21
_diffrn_reflns_limit_k_max 16
_diffrn_reflns_limit_k_min -22
_diffrn_reflns_limit_l_max 25
_diffrn_reflns_limit_l_min -26
_diffrn_reflns_number 19035
_diffrn_reflns_point_group_measured_fraction_full 0.998
_diffrn_reflns_point_group_measured_fraction_max 0.998
_diffrn_reflns_theta_full 25.242
_diffrn_reflns_theta_max 25.346
_diffrn_reflns_theta_min 2.868
_exptl_absorpt_coefficient_mu 29.412
_exptl_absorpt_correction_T_max 0.410
_exptl_absorpt_correction_T_min 0.105
_exptl_absorpt_correction_type multi-scan
_exptl_absorpt_process_details 'Bruker Apex2'
_exptl_crystal_colour brown
_exptl_crystal_density_diffrn 4.644
_exptl_crystal_description plate
_exptl_crystal_F_000 8840
_exptl_crystal_size_max 0.120
_exptl_crystal_size_mid 0.120
_exptl_crystal_size_min 0.040
_refine_diff_density_max 4.738
_refine_diff_density_min -3.147
_refine_diff_density_rms 0.471
_refine_ls_extinction_coef .
_refine_ls_extinction_method none
_refine_ls_goodness_of_fit_ref 1.178
_refine_ls_hydrogen_treatment undef
_refine_ls_matrix_type full
_refine_ls_number_parameters 352
_refine_ls_number_reflns 3499
_refine_ls_number_restraints 91
_refine_ls_restrained_S_all 1.167
_refine_ls_R_factor_all 0.0951
_refine_ls_R_factor_gt 0.0787
_refine_ls_shift/su_max 0.000
_refine_ls_shift/su_mean 0.000
_refine_ls_structure_factor_coef Fsqd
_refine_ls_weighting_details 'w=1/[\s^2^(Fo^2^)+(0.0500P)^2^+2105.6692P] where P=(Fo^2^+2Fc^2^)/3'
_refine_ls_weighting_scheme calc
_refine_ls_wR_factor_gt 0.1908
_refine_ls_wR_factor_ref 0.2001
_reflns_Friedel_coverage 0.000
_reflns_Friedel_fraction_full .
_reflns_Friedel_fraction_max .
_reflns_number_gt 2833
_reflns_number_total 3499
_reflns_threshold_expression 'I > 2\s(I)'
_cod_data_source_file nchem.2675-s3.cif
_cod_data_source_block n678
_cod_original_sg_symbol_Hall '-C 2bc 2'
_cod_original_sg_symbol_H-M 'C m c a'
_cod_database_code 1551371
_shelx_space_group_comment
;
The symmetry employed for this shelxl refinement is uniquely defined
by the following loop, which should always be used as a source of
symmetry information in preference to the above space-group names.
They are only intended as comments.
;
_shelx_estimated_absorpt_t_min 0.126
_shelx_estimated_absorpt_t_max 0.386

loop_
_space_group_symop_operation_xyz
'x, y, z'
'-x, -y+1/2, z+1/2'
'-x, y+1/2, -z+1/2'
'x, -y, -z'
'x+1/2, y+1/2, z'
'-x+1/2, -y+1, z+1/2'
'-x+1/2, y+1, -z+1/2'
'x+1/2, -y+1/2, -z'
'-x, -y, -z'
'x, y-1/2, -z-1/2'
'x, -y-1/2, z-1/2'
'-x, y, z'
'-x+1/2, -y+1/2, -z'
'x+1/2, y, -z-1/2'
'x+1/2, -y, z-1/2'
'-x+1/2, y+1/2, z'

loop_
_atom_site_label
_atom_site_type_symbol
_atom_site_fract_x
_atom_site_fract_y
_atom_site_fract_z
_atom_site_U_iso_or_equiv
_atom_site_adp_type
_atom_site_occupancy
_atom_site_site_symmetry_order
_atom_site_calc_flag
_atom_site_refinement_flags_posn
_atom_site_refinement_flags_adp
_atom_site_refinement_flags_occupancy
_atom_site_disorder_assembly
_atom_site_disorder_group
W1 W 0.40752(13) 0.68895(12) 0.33505(10) 0.0286(7) Uani 0.521(4) 1 d . . P A 1
W2 W 0.5000 0.55711(18) 0.26547(14) 0.0340(9) Uani 0.521(4) 2 d S T P A 1
O1 O 0.406(3) 0.631(3) 0.319(2) 0.0413(9) Uani 0.521(4) 1 d . . P A 1
O2 O 0.5000 0.758(3) 0.398(3) 0.0453(12) Uani 0.521(4) 2 d S T P A 1
F1 F 0.4201(18) 0.5059(15) 0.4200(12) 0.033(7) Uani 0.521(4) 1 d . . P A 1
F2 F 0.5000 0.6194(19) 0.4809(15) 0.017(7) Uani 0.521(4) 2 d S TU P A 1
O3 O 0.3459(19) 0.751(2) 0.3064(15) 0.030(8) Uani 0.521(4) 1 d . . P A 1
O4 O 0.5000 0.537(3) 0.190(2) 0.036(13) Uani 0.521(4) 2 d S T P A 1
O5 O 0.304(2) 0.471(2) 0.3661(14) 0.035(9) Uani 0.521(4) 1 d . U P A 1
O6 O 0.345(2) 0.6206(19) 0.4791(14) 0.028(8) Uani 0.521(4) 1 d . . P A 1
O7 O 0.5000 0.748(3) 0.513(2) 0.025(10) Uani 0.521(4) 2 d S TU P A 1
O8 O 0.5000 0.399(4) 0.358(2) 0.040(15) Uani 0.521(4) 2 d S T P A 1
W1A W 0.40774(17) 0.60037(17) 0.29599(14) 0.0413(9) Uani 0.479(4) 1 d . . P A 2
W2A W 0.5000 0.7323(2) 0.3657(2) 0.0453(12) Uani 0.479(4) 2 d S T P A 2
O1A O 0.426(2) 0.702(2) 0.305(2) 0.0286(7) Uani 0.479(4) 1 d . . P A 2
O2A O 0.5000 0.600(3) 0.249(3) 0.0340(9) Uani 0.479(4) 2 d S T P A 2
F1A F 0.4190(18) 0.5808(16) 0.4694(13) 0.030(7) Uani 0.479(4) 1 d . . P A 2
F2A F 0.5000 0.472(3) 0.410(2) 0.040(12) Uani 0.479(4) 2 d S T P A 2
O3A O 0.352(3) 0.606(3) 0.238(2) 0.064(15) Uani 0.479(4) 1 d . U P A 2
O4A O 0.5000 0.829(5) 0.355(4) 0.07(2) Uani 0.479(4) 2 d S TU P A 2
O5A O 0.346(2) 0.4731(19) 0.4077(18) 0.033(10) Uani 0.479(4) 1 d . . P A 2
O6A O 0.303(3) 0.655(2) 0.474(2) 0.049(12) Uani 0.479(4) 1 d . U P A 2
O7A O 0.5000 0.694(3) 0.526(2) 0.030(12) Uani 0.479(4) 2 d S TU P A 2
O8A O 0.5000 0.376(3) 0.325(3) 0.031(13) Uani 0.479(4) 2 d S TU P A 2
W3 W 0.40219(11) 0.41700(10) 0.35664(6) 0.0367(4) Uani 0.9167 1 d . . P A 1
W4 W 0.40368(9) 0.69455(8) 0.50259(7) 0.0376(4) Uani 0.9167 1 d . . P A 1
W5 W 0.30423(8) 0.55533(8) 0.42916(7) 0.0417(4) Uani 0.9167 1 d D . P A 1
Mn3 Mn 0.392(6) 0.419(5) 0.338(4) 0.0367(4) Uani 0.0833 1 d . . P A 2
Mn4 Mn 0.396(4) 0.695(4) 0.528(3) 0.0376(4) Uani 0.0833 1 d . . P A 2
Mn5 Mn 0.305(4) 0.576(3) 0.455(2) 0.0417(4) Uani 0.0833 1 d D . P A 2
Na1 Na 0.5000 0.5000 0.5000 0.027(4) Uani 1 4 d S T P . .
K1 K 0.098(2) 0.5000 0.5000 0.069(13) Uani 0.25 2 d S TU P A .
O11 O 0.5000 0.6116(12) 0.3592(10) 0.023(5) Uani 1 2 d S TU P . .
O12 O 0.3423(10) 0.6098(12) 0.3623(9) 0.039(5) Uani 1 1 d . . . . .
O13 O 0.4217(13) 0.4934(11) 0.2994(10) 0.048(6) Uani 1 1 d . . . . .
O14 O 0.4208(13) 0.7211(10) 0.4219(10) 0.048(6) Uani 1 1 d . . . . .
O15 O 0.3567(17) 0.3648(13) 0.3079(11) 0.068(8) Uani 1 1 d . . . . .
O16 O 0.3568(17) 0.7716(13) 0.5240(12) 0.069(8) Uani 1 1 d . . . . .
O17 O 0.2136(13) 0.5652(14) 0.4151(11) 0.059(7) Uani 1 1 d . . . . .
O18 O 0.293(2) 0.481(2) 0.487(3) 0.054(15) Uani 0.5 1 d . . P . .
O19 O 0.421(3) 0.346(3) 0.423(2) 0.044(13) Uani 0.5 1 d . U P . .
O19A O 0.383(3) 0.359(3) 0.421(2) 0.027(10) Uani 0.5 1 d . U P A .
O21 O 0.5000 0.2297(13) 0.3315(10) 0.026(6) Uani 1 2 d S T P . .
O22 O 0.2997(11) 0.8597(10) 0.4261(8) 0.034(4) Uani 1 1 d . U . . .
O23 O 0.464(4) 0.896(4) 0.600(3) 0.054(18) Uani 0.3333 1 d . U P . .
O24 O 0.5000 0.609(5) 0.062(4) 0.035(19) Uani 0.3333 2 d S TU P . .
Cs1 Cs 0.18249(19) 0.70741(19) 0.34266(14) 0.0754(10) Uani 0.875 1 d . . P A .
Cs2 Cs 0.3555(4) 0.9261(4) 0.3277(3) 0.0685(19) Uani 0.5 1 d . . P . .
K2 K 0.3185(11) 0.9339(11) 0.3097(9) 0.046(5) Uani 0.5 1 d . . P A .

loop_
_atom_site_aniso_label
_atom_site_aniso_U_11
_atom_site_aniso_U_22
_atom_site_aniso_U_33
_atom_site_aniso_U_23
_atom_site_aniso_U_13
_atom_site_aniso_U_12
W1 0.0358(13) 0.0266(13) 0.0233(12) 0.0060(9) -0.0005(9) 0.0039(9)
W2 0.052(2) 0.0243(17) 0.0260(17) -0.0011(13) 0.000 0.000
O1 0.0477(16) 0.0417(17) 0.0345(16) 0.0177(12) -0.0058(12) -0.0011(13)
O2 0.057(3) 0.029(2) 0.050(3) 0.0173(18) 0.000 0.000
F1 0.053(19) 0.021(14) 0.024(14) 0.016(12) -0.013(14) 0.002(14)
F2 0.020(11) 0.017(11) 0.014(10) 0.013(8) 0.000 0.000
O3 0.030(19) 0.04(2) 0.022(17) 0.009(15) 0.003(14) 0.016(16)
O4 0.04(3) 0.04(3) 0.04(3) -0.02(3) 0.000 0.000
O5 0.036(19) 0.06(2) 0.013(15) -0.008(15) 0.016(15) 0.002(17)
O6 0.04(2) 0.027(19) 0.020(17) 0.019(15) -0.009(15) 0.004(18)
O7 0.03(2) 0.02(2) 0.02(2) -0.011(19) 0.000 0.000
O8 0.05(4) 0.06(4) 0.01(3) -0.01(3) 0.000 0.000
W1A 0.0477(16) 0.0417(17) 0.0345(16) 0.0177(12) -0.0058(12) -0.0011(13)
W2A 0.057(3) 0.029(2) 0.050(3) 0.0173(18) 0.000 0.000
O1A 0.0358(13) 0.0266(13) 0.0233(12) 0.0060(9) -0.0005(9) 0.0039(9)
O2A 0.052(2) 0.0243(17) 0.0260(17) -0.0011(13) 0.000 0.000
F1A 0.045(19) 0.017(15) 0.029(16) 0.003(13) -0.007(14) 0.021(14)
F2A 0.05(3) 0.03(2) 0.05(3) 0.02(2) 0.000 0.000
O3A 0.07(3) 0.08(3) 0.04(2) 0.03(2) 0.00(2) 0.02(2)
O4A 0.07(2) 0.07(2) 0.07(2) 0.006(10) 0.000 0.000
O5A 0.04(2) 0.016(17) 0.05(2) 0.011(17) -0.029(19) -0.005(17)
O6A 0.04(2) 0.03(2) 0.08(3) 0.03(2) -0.01(2) -0.005(19)
O7A 0.035(15) 0.027(15) 0.028(15) 0.000(10) 0.000 0.000
O8A 0.03(3) 0.02(2) 0.04(3) -0.01(2) 0.000 0.000
W3 0.0490(10) 0.0299(7) 0.0313(9) 0.0018(8) 0.0008(8) -0.0064(6)
W4 0.0507(8) 0.0260(6) 0.0362(7) 0.0027(7) -0.0020(7) 0.0097(6)
W5 0.0298(7) 0.0410(9) 0.0545(10) 0.0248(7) -0.0031(7) 0.0015(6)
Mn3 0.0490(10) 0.0299(7) 0.0313(9) 0.0018(8) 0.0008(8) -0.0064(6)
Mn4 0.0507(8) 0.0260(6) 0.0362(7) 0.0027(7) -0.0020(7) 0.0097(6)
Mn5 0.0298(7) 0.0410(9) 0.0545(10) 0.0248(7) -0.0031(7) 0.0015(6)
Na1 0.027(11) 0.033(11) 0.019(10) 0.000(9) 0.000 0.000
K1 0.032(19) 0.13(3) 0.04(2) 0.03(2) 0.000 0.000
O11 0.031(9) 0.016(8) 0.022(9) 0.011(7) 0.000 0.000
O12 0.022(10) 0.056(13) 0.039(11) 0.017(10) -0.011(8) -0.002(9)
O13 0.059(14) 0.022(10) 0.062(14) 0.026(10) -0.005(12) 0.002(10)
O14 0.057(14) 0.019(9) 0.067(15) 0.010(10) 0.034(12) 0.015(9)
O15 0.10(2) 0.051(14) 0.051(14) 0.025(12) -0.034(14) -0.046(15)
O16 0.09(2) 0.050(15) 0.063(17) 0.025(13) 0.018(15) 0.032(14)
O17 0.040(13) 0.072(17) 0.066(16) 0.040(14) -0.012(11) -0.007(12)
O18 0.04(2) 0.03(3) 0.09(5) 0.01(3) -0.03(3) 0.009(17)
O19 0.06(3) 0.04(2) 0.03(2) -0.004(18) 0.02(3) -0.02(2)
O19A 0.04(2) 0.03(2) 0.019(18) -0.003(15) 0.007(19) -0.014(19)
O21 0.044(16) 0.025(13) 0.010(11) -0.001(10) 0.000 0.000
O22 0.050(8) 0.030(7) 0.021(7) 0.008(6) 0.000(7) 0.030(7)
O23 0.05(3) 0.05(3) 0.07(3) 0.03(3) -0.02(3) 0.00(3)
O24 0.04(2) 0.03(2) 0.04(2) 0.004(10) 0.000 0.000
Cs1 0.077(2) 0.083(2) 0.0660(18) 0.0248(16) 0.0142(15) 0.0379(18)
Cs2 0.079(5) 0.054(3) 0.072(5) 0.003(3) 0.039(4) 0.002(4)
K2 0.053(12) 0.045(10) 0.039(10) -0.019(8) 0.024(8) -0.011(9)

loop_
_atom_type_symbol
_atom_type_description
_atom_type_scat_dispersion_real
_atom_type_scat_dispersion_imag
_atom_type_scat_source
O O 0.0106 0.0060 'International Tables Vol C Tables 4.2.6.8 and 6.1.1.4'
F F 0.0171 0.0103 'International Tables Vol C Tables 4.2.6.8 and 6.1.1.4'
Na Na 0.0362 0.0249 'International Tables Vol C Tables 4.2.6.8 and 6.1.1.4'
Cs Cs -0.3680 2.1192 'International Tables Vol C Tables 4.2.6.8 and 6.1.1.4'
W W -0.8490 6.8722 'International Tables Vol C Tables 4.2.6.8 and 6.1.1.4'
Mn Mn 0.3368 0.7283 'International Tables Vol C Tables 4.2.6.8 and 6.1.1.4'
K K 0.2009 0.2494 'International Tables Vol C Tables 4.2.6.8 and 6.1.1.4'

loop_
_geom_angle_atom_site_label_1
_geom_angle_atom_site_label_2
_geom_angle_atom_site_label_3
_geom_angle
_geom_angle_site_symmetry_1
_geom_angle_site_symmetry_3
O1 W1 O3 120(3) . .
O1 W1 O12 52(2) . .
O3 W1 O12 103.0(14) . .
O1 W1 O14 126(2) . .
O3 W1 O14 103.6(13) . .
O12 W1 O14 89.5(8) . .
O1 W1 O11 60(2) . .
O3 W1 O11 170.5(12) . .
O12 W1 O11 84.1(7) . .
O14 W1 O11 82.5(8) . .
O1 W1 O2 132(3) . .
O3 W1 O2 107.4(18) . .
O12 W1 O2 126.4(14) . .
O14 W1 O2 41.1(14) . .
O11 W1 O2 72.4(13) . .
O1 W1 Cs1 94(2) . .
O3 W1 Cs1 47.0(12) . .
O12 W1 Cs1 57.0(6) . .
O14 W1 Cs1 93.0(6) . .
O11 W1 Cs1 141.0(4) . .
O2 W1 Cs1 126.3(12) . .
O1 W1 Cs1 76(2) . 7_545
O3 W1 Cs1 50.2(12) . 7_545
O12 W1 Cs1 96.8(5) . 7_545
O14 W1 Cs1 153.9(6) . 7_545
O11 W1 Cs1 123.3(6) . 7_545
O2 W1 Cs1 136.4(13) . 7_545
Cs1 W1 Cs1 69.95(8) . 7_545
O1 W1 Cs2 155(2) . .
O3 W1 Cs2 36.8(13) . .
O12 W1 Cs2 127.6(6) . .
O14 W1 Cs2 77.1(5) . .
O11 W1 Cs2 141.3(5) . .
O2 W1 Cs2 70.6(12) . .
Cs1 W1 Cs2 73.24(12) . .
Cs1 W1 Cs2 79.05(12) 7_545 .
O4 W2 O13 104.3(15) . 12_655
O4 W2 O13 104.3(15) . .
O13 W2 O13 90.5(12) 12_655 .
O4 W2 O11 166.7(19) . .
O13 W2 O11 84.9(8) 12_655 .
O13 W2 O11 84.9(8) . .
O4 W2 O1 125.8(15) . 12_655
O13 W2 O1 69.8(13) 12_655 12_655
O13 W2 O1 128.9(12) . 12_655
O11 W2 O1 48.0(12) . 12_655
O4 W2 O1 125.8(15) . .
O13 W2 O1 128.9(12) 12_655 .
O13 W2 O1 69.8(13) . .
O11 W2 O1 48.0(12) . .
O1 W2 O1 86(3) 12_655 .
O4 W2 Cs2 51.7(11) . 10_556
O13 W2 Cs2 107.2(7) 12_655 10_556
O13 W2 Cs2 53.0(7) . 10_556
O11 W2 Cs2 135.2(3) . 10_556
O1 W2 Cs2 176.0(13) 12_655 10_556
O1 W2 Cs2 97.6(13) . 10_556
O4 W2 Cs2 51.7(11) . 3_645
O13 W2 Cs2 53.0(7) 12_655 3_645
O13 W2 Cs2 107.2(7) . 3_645
O11 W2 Cs2 135.2(3) . 3_645
O1 W2 Cs2 97.6(13) 12_655 3_645
O1 W2 Cs2 176.0(13) . 3_645
Cs2 W2 Cs2 78.4(2) 10_556 3_645
W1 O1 O12 93(4) . .
W1 O1 W2 131(3) . .
O12 O1 W2 132(3) . .
O14 O2 O14 118(4) . 12_655
O14 O2 W1 123(4) . 12_655
O14 O2 W1 53.8(18) 12_655 12_655
O14 O2 W1 53.8(18) . .
O14 O2 W1 123(4) 12_655 .
W1 O2 W1 83(2) 12_655 .
W3 F1 W5 102.8(12) . .
W3 F1 Na1 124.1(12) . .
W5 F1 Na1 121.4(13) . .
Na1 F2 W4 123.9(8) . 12_655
Na1 F2 W4 123.9(8) . .
W4 F2 W4 99.5(14) 12_655 .
W1 O3 Cs1 109.5(15) . .
W1 O3 Cs2 124.8(17) . .
Cs1 O3 Cs2 105.4(9) . .
W1 O3 K2 138.2(18) . .
Cs1 O3 K2 96.5(9) . .
Cs2 O3 K2 13.4(3) . .
W1 O3 Cs1 107.3(14) . 7_545
Cs1 O3 Cs1 92.9(9) . 7_545
Cs2 O3 Cs1 112.2(9) . 7_545
K2 O3 Cs1 103.3(9) . 7_545
W2 O4 Cs2 104.2(16) . 10_556
W2 O4 Cs2 104.2(16) . 3_645
Cs2 O4 Cs2 102.6(14) 10_556 3_645
W3 O5 W5 115.6(18) . .
W3 O5 K2 123.0(16) . 16_545
W5 O5 K2 121.2(16) . 16_545
W3 O5 Cs2 129.6(16) . 16_545
W5 O5 Cs2 112.7(13) . 16_545
K2 O5 Cs2 12.6(5) 16_545 16_545
W4 O6 W5 158(2) . .
W4 O7 W4 120(2) 12_655 .
W3 O8 W3 159(4) 12_655 .
O3A W1A O12 103.0(19) . .
O3A W1A O1A 97(2) . .
O12 W1A O1A 86.1(16) . .
O3A W1A O2A 96(2) . .
O12 W1A O2A 160.1(15) . .
O1A W1A O2A 86(2) . .
O3A W1A O13 100(2) . .
O12 W1A O13 98.0(9) . .
O1A W1A O13 161.2(14) . .
O2A W1A O13 85(2) . .
O3A W1A O11 165(2) . .
O12 W1A O11 87.6(7) . .
O1A W1A O11 73.3(13) . .
O2A W1A O11 72.7(15) . .
O13 W1A O11 88.5(9) . .
O3A W1A Cs1 27(2) . 7_545
O12 W1A Cs1 107.8(6) . 7_545
O1A W1A Cs1 70.6(12) . 7_545
O2A W1A Cs1 86.3(17) . 7_545
O13 W1A Cs1 124.6(7) . 7_545
O11 W1A Cs1 139.3(6) . 7_545
O3A W1A Cs2 54(2) . 10_556
O12 W1A Cs2 115.5(7) . 10_556
O1A W1A Cs2 145.9(13) . 10_556
O2A W1A Cs2 80.7(16) . 10_556
O13 W1A Cs2 47.0(7) . 10_556
O11 W1A Cs2 130.1(6) . 10_556
Cs1 W1A Cs2 77.56(12) 7_545 10_556
O4A W2A O14 101.1(18) . .
O4A W2A O14 101.1(18) . 12_655
O14 W2A O14 96.5(16) . 12_655
O4A W2A O1A 101(2) . .
O14 W2A O1A 85.2(16) . .
O14 W2A O1A 157.2(13) 12_655 .
O4A W2A O1A 101(2) . 12_655
O14 W2A O1A 157.2(13) . 12_655
O14 W2A O1A 85.2(16) 12_655 12_655
O1A W2A O1A 85(3) . 12_655
O4A W2A O11 169(3) . .
O14 W2A O11 86.2(7) . .
O14 W2A O11 86.2(7) 12_655 .
O1A W2A O11 71.1(12) . .
O1A W2A O11 71.1(12) 12_655 .
O4A W2A Cs2 35.7(4) . 12_655
O14 W2A Cs2 129.9(7) . 12_655
O14 W2A Cs2 77.2(6) 12_655 12_655
O1A W2A Cs2 118.9(13) . 12_655
O1A W2A Cs2 72.7(11) 12_655 12_655
O11 W2A Cs2 141.3(3) . 12_655
O4A W2A Cs2 35.7(4) . .
O14 W2A Cs2 77.2(6) . .
O14 W2A Cs2 129.9(7) 12_655 .
O1A W2A Cs2 72.7(11) . .
O1A W2A Cs2 118.9(13) 12_655 .
O11 W2A Cs2 141.3(3) . .
Cs2 W2A Cs2 70.6(2) 12_655 .
W1A O1A W2A 117(2) . .
W1A O2A W1A 116(3) . 12_655
Mn5 F1A Na1 133(2) . .
W1A O3A Cs1 136(3) . 7_545
W1A O3A K2 107(2) . 10_556
Cs1 O3A K2 113.3(17) 7_545 10_556
W1A O3A Cs2 104(2) . 10_556
Cs1 O3A Cs2 111.5(16) 7_545 10_556
K2 O3A Cs2 12.4(4) 10_556 10_556
W2A O4A Cs2 125.2(13) . 12_655
W2A O4A Cs2 125.2(13) . .
Cs2 O4A Cs2 108(2) 12_655 .
Mn3 O5A Mn5 153(4) . .
Mn5 O6A Mn4 118(4) . .
Mn5 O6A Cs1 92(3) . .
Mn4 O6A Cs1 141(2) . .
Mn4 O7A Mn4 177(6) 12_655 .
Mn3 O8A Mn3 133(6) . 12_655
O15 W3 O8 113(2) . .
O15 W3 O19A 94.7(16) . .
O8 W3 O19A 94(2) . .
O15 W3 O13 94.4(10) . .
O8 W3 O13 88(2) . .
O19A W3 O13 169.1(16) . .
O15 W3 O19 100.8(17) . .
O8 W3 O19 73(2) . .
O19A W3 O19 21.2(16) . .
O13 W3 O19 158.9(18) . .
O15 W3 O5 85.8(15) . .
O8 W3 O5 160(2) . .
O19A W3 O5 92.4(18) . .
O13 W3 O5 82.4(12) . .
O19 W3 O5 112.9(19) . .
O15 W3 F1 157.9(14) . .
O8 W3 F1 89(2) . .
O19A W3 F1 87.6(16) . .
O13 W3 F1 81.8(10) . .
O19 W3 F1 89.2(17) . .
O5 W3 F1 72.1(13) . .
O15 W3 K2 42.0(8) . 10_556
O8 W3 K2 113.2(17) . 10_556
O19A W3 K2 134.5(14) . 10_556
O13 W3 K2 53.2(7) . 10_556
O19 W3 K2 142.7(16) . 10_556
O5 W3 K2 74.6(10) . 10_556
F1 W3 K2 126.5(7) . 10_556
O15 W3 K2 53.4(12) . 16_545
O8 W3 K2 164.7(19) . 16_545
O19A W3 K2 93.5(15) . 16_545
O13 W3 K2 87.2(7) . 16_545
O19 W3 K2 113.5(17) . 16_545
O5 W3 K2 32.4(11) . 16_545
F1 W3 K2 104.5(9) . 16_545
K2 W3 K2 53.0(5) 10_556 16_545
O15 W3 Cs1 40.2(7) . 16_545
O8 W3 Cs1 101(2) . 16_545
O19A W3 Cs1 56.3(14) . 16_545
O13 W3 Cs1 133.8(7) . 16_545
O19 W3 Cs1 60.7(16) . 16_545
O5 W3 Cs1 98.5(11) . 16_545
F1 W3 Cs1 142.8(7) . 16_545
K2 W3 Cs1 82.3(3) 10_556 16_545
K2 W3 Cs1 72.4(3) 16_545 16_545
O15 W3 Cs2 44.4(8) . 10_556
O8 W3 Cs2 102.5(17) . 10_556
O19A W3 Cs2 139.1(14) . 10_556
O13 W3 Cs2 50.2(7) . 10_556
O19 W3 Cs2 141.5(15) . 10_556
O5 W3 Cs2 84.8(9) . 10_556
F1 W3 Cs2 129.3(6) . 10_556
K2 W3 Cs2 10.7(3) 10_556 10_556
K2 W3 Cs2 63.6(3) 16_545 10_556
Cs1 W3 Cs2 83.70(11) 16_545 10_556
O16 W4 O6 114.9(16) . .
O16 W4 O19 99.5(19) . 4_566
O6 W4 O19 93(2) . 4_566
O16 W4 O14 97.6(10) . .
O6 W4 O14 90.7(12) . .
O19 W4 O14 159.1(19) 4_566 .
O16 W4 O7 89.3(16) . .
O6 W4 O7 155.3(17) . .
O19 W4 O7 87(2) 4_566 .
O14 W4 O7 80.8(15) . .
O16 W4 O19A 94.3(15) . 4_566
O6 W4 O19A 76.6(17) . 4_566
O19 W4 O19A 21.1(17) 4_566 4_566
O14 W4 O19A 165.4(15) . 4_566
O7 W4 O19A 107.8(19) . 4_566
O16 W4 F2 159.6(13) . .
O6 W4 F2 85.4(14) . .
O19 W4 F2 79.6(19) 4_566 .
O14 W4 F2 80.2(10) . .
O7 W4 F2 70.3(14) . .
O19A W4 F2 91.5(15) 4_566 .
O16 W4 Cs1 40.0(8) . 13_566
O6 W4 Cs1 110.6(12) . 13_566
O19 W4 Cs1 59.6(17) 4_566 13_566
O14 W4 Cs1 137.2(6) . 13_566
O7 W4 Cs1 90.9(12) . 13_566
O19A W4 Cs1 56.0(13) 4_566 13_566
F2 W4 Cs1 136.1(8) . 13_566
O17 W5 O6 116.5(16) . .
O17 W5 O18 95.8(14) . .
O6 W5 O18 96.2(16) . .
O17 W5 O12 98.3(9) . .
O6 W5 O12 89.2(12) . .
O18 W5 O12 160.7(15) . .
O17 W5 O18 96.5(15) . 4_566
O6 W5 O18 71.5(15) . 4_566
O18 W5 O18 27(2) . 4_566
O12 W5 O18 159.6(13) . 4_566
O17 W5 O5 87.3(14) . .
O6 W5 O5 155.7(16) . .
O18 W5 O5 85.5(17) . .
O12 W5 O5 82.1(12) . .
O18 W5 O5 112.7(15) 4_566 .
O17 W5 F1 156.6(13) . .
O6 W5 F1 86.9(14) . .
O18 W5 F1 82.5(14) . .
O12 W5 F1 79.3(9) . .
O18 W5 F1 92.5(14) 4_566 .
O5 W5 F1 69.3(13) . .
O17 W5 Cs1 46.1(8) . .
O6 W5 Cs1 93.3(11) . .
O18 W5 Cs1 140.2(12) . .
O12 W5 Cs1 57.4(6) . .
O18 W5 Cs1 128.6(12) 4_566 .
O5 W5 Cs1 100.9(11) . .
F1 W5 Cs1 136.7(7) . .
O17 W5 K2 54.2(10) . 16_545
O6 W5 K2 169.8(12) . 16_545
O18 W5 K2 89.4(13) . 16_545
O12 W5 K2 88.3(7) . 16_545
O18 W5 K2 111.8(12) 4_566 16_545
O5 W5 K2 33.1(11) . 16_545
F1 W5 K2 102.4(8) . 16_545
Cs1 W5 K2 77.1(3) . 16_545
O17 W5 Cs2 47.1(10) . 16_545
O6 W5 Cs2 163.2(13) . 16_545
O18 W5 Cs2 83.5(12) . 16_545
O12 W5 Cs2 96.6(6) . 16_545
O18 W5 Cs2 103.8(12) 4_566 16_545
O5 W5 Cs2 41.1(10) . 16_545
F1 W5 Cs2 109.7(7) . 16_545
Cs1 W5 Cs2 76.90(11) . 16_545
K2 W5 Cs2 10.2(3) 16_545 16_545
O15 Mn3 O13 119(5) . .
O15 Mn3 O5A 124(7) . .
O13 Mn3 O5A 97(5) . .
O15 Mn3 O8A 94(6) . .
O13 Mn3 O8A 86(5) . .
O5A Mn3 O8A 132(5) . .
O15 Mn3 O19A 91(5) . .
O13 Mn3 O19A 151(5) . .
O5A Mn3 O19A 64(3) . .
O8A Mn3 O19A 90(4) . .
O15 Mn3 O19 94(5) . .
O13 Mn3 O19 142(5) . .
O5A Mn3 O19 76(3) . .
O8A Mn3 O19 72(4) . .
O19A Mn3 O19 17.6(15) . .
O15 Mn3 K2 55(3) . 10_556
O13 Mn3 K2 65(3) . 10_556
O5A Mn3 K2 122(4) . 10_556
O8A Mn3 K2 104(4) . 10_556
O19A Mn3 K2 143(4) . 10_556
O19 Mn3 K2 149(4) . 10_556
O15 Mn3 Cs2 57(3) . 10_556
O13 Mn3 Cs2 62(3) . 10_556
O5A Mn3 Cs2 132(4) . 10_556
O8A Mn3 Cs2 92(3) . 10_556
O19A Mn3 Cs2 148(4) . 10_556
O19 Mn3 Cs2 147(4) . 10_556
K2 Mn3 Cs2 12.0(4) 10_556 10_556
O15 Mn3 K2 61(4) . 16_545
O13 Mn3 K2 100(4) . 16_545
O5A Mn3 K2 72(3) . 16_545
O8A Mn3 K2 155(4) . 16_545
O19A Mn3 K2 96(4) . 16_545
O19 Mn3 K2 113(4) . 16_545
K2 Mn3 K2 58.5(15) 10_556 16_545
Cs2 Mn3 K2 70.3(15) 10_556 16_545
O15 Mn3 Cs1 34(3) . 16_545
O13 Mn3 Cs1 151(4) . 16_545
O5A Mn3 Cs1 108(4) . 16_545
O8A Mn3 Cs1 87(3) . 16_545
O19A Mn3 Cs1 58(2) . 16_545
O19 Mn3 Cs1 61(2) . 16_545
K2 Mn3 Cs1 88.4(19) 10_556 16_545
Cs2 Mn3 Cs1 89.9(18) 10_556 16_545
K2 Mn3 Cs1 75.6(18) 16_545 16_545
O15 Mn3 Cs2 62(4) . 16_545
O13 Mn3 Cs2 105(4) . 16_545
O5A Mn3 Cs2 68(3) . 16_545
O8A Mn3 Cs2 157(4) . 16_545
O19A Mn3 Cs2 89(3) . 16_545
O19 Mn3 Cs2 106(3) . 16_545
K2 Mn3 Cs2 65.2(15) 10_556 16_545
Cs2 Mn3 Cs2 76.9(16) 10_556 16_545
K2 Mn3 Cs2 7.0(4) 16_545 16_545
Cs1 Mn3 Cs2 72.8(16) 16_545 16_545
O19 Mn4 O19A 28(3) 4_566 4_566
O19 Mn4 O16 132(6) 4_566 .
O19A Mn4 O16 124(5) 4_566 .
O19 Mn4 O7A 72(4) 4_566 .
O19A Mn4 O7A 99(4) 4_566 .
O16 Mn4 O7A 117(5) . .
O19 Mn4 O6A 119(5) 4_566 .
O19A Mn4 O6A 94(4) 4_566 .
O16 Mn4 O6A 86(4) . .
O7A Mn4 O6A 138(4) . .
O19 Mn4 O14 143(5) 4_566 .
O19A Mn4 O14 150(5) 4_566 .
O16 Mn4 O14 81(3) . .
O7A Mn4 O14 78(3) . .
O6A Mn4 O14 71(2) . .
O19 Mn4 Mn5 101(4) 4_566 .
O19A Mn4 Mn5 82(4) 4_566 .
O16 Mn4 Mn5 110(4) . .
O7A Mn4 Mn5 119(4) . .
O6A Mn4 Mn5 25(2) . .
O14 Mn4 Mn5 74(2) . .
O19 Mn4 Cs1 77(4) 4_566 13_566
O19A Mn4 Cs1 71(3) 4_566 13_566
O16 Mn4 Cs1 56(2) . 13_566
O7A Mn4 Cs1 114(3) . 13_566
O6A Mn4 Cs1 108(3) . 13_566
O14 Mn4 Cs1 137(3) . 13_566
Mn5 Mn4 Cs1 123(3) . 13_566
O6A Mn5 O18 112(3) . 4_566
O6A Mn5 O17 103(4) . .
O18 Mn5 O17 101(4) 4_566 .
O6A Mn5 O18 141(4) . .
O18 Mn5 O18 29(3) 4_566 .
O17 Mn5 O18 89(3) . .
O6A Mn5 F1A 87(4) . .
O18 Mn5 F1A 92(3) 4_566 .
O17 Mn5 F1A 160(3) . .
O18 Mn5 F1A 95(3) . .
O6A Mn5 O12 91(4) . .
O18 Mn5 O12 156(3) 4_566 .
O17 Mn5 O12 81(2) . .
O18 Mn5 O12 128(3) . .
F1A Mn5 O12 81(3) . .
O6A Mn5 O5A 159(5) . .
O18 Mn5 O5A 83(3) 4_566 .
O17 Mn5 O5A 88.1(19) . .
O18 Mn5 O5A 56(2) . .
F1A Mn5 O5A 78(2) . .
O12 Mn5 O5A 72.9(17) . .
O6A Mn5 Mn4 38(3) . .
O18 Mn5 Mn4 96(3) 4_566 .
O17 Mn5 Mn4 140(3) . .
O18 Mn5 Mn4 120(3) . .
F1A Mn5 Mn4 52.2(19) . .
O12 Mn5 Mn4 98(3) . .
O5A Mn5 Mn4 130(3) . .
O6A Mn5 K1 104(4) . .
O18 Mn5 K1 59(3) 4_566 .
O17 Mn5 K1 44.5(17) . .
O18 Mn5 K1 59(2) . .
F1A Mn5 K1 151(3) . .
O12 Mn5 K1 126(2) . .
O5A Mn5 K1 97(2) . .
Mn4 Mn5 K1 125.3(18) . .
O6A Mn5 Cs1 67(3) . .
O18 Mn5 Cs1 140(4) 4_566 .
O17 Mn5 Cs1 46.2(17) . .
O18 Mn5 Cs1 135(3) . .
F1A Mn5 Cs1 127(3) . .
O12 Mn5 Cs1 56.0(15) . .
O5A Mn5 Cs1 111.9(17) . .
Mn4 Mn5 Cs1 101(2) . .
K1 Mn5 Cs1 82.2(13) . .
F2A Na1 F2A 180.0 9_666 .
F2A Na1 F1A 97.8(12) 9_666 12_655
F2A Na1 F1A 82.2(12) . 12_655
F2A Na1 F1A 82.2(12) 9_666 4_566
F2A Na1 F1A 97.8(12) . 4_566
F1A Na1 F1A 180.0 12_655 4_566
F2A Na1 F1A 82.2(12) 9_666 9_666
F2A Na1 F1A 97.8(12) . 9_666
F1A Na1 F1A 96.7(18) 12_655 9_666
F1A Na1 F1A 83.3(18) 4_566 9_666
F2A Na1 F1A 97.8(12) 9_666 .
F2A Na1 F1A 82.2(12) . .
F1A Na1 F1A 83.3(18) 12_655 .
F1A Na1 F1A 96.7(18) 4_566 .
F1A Na1 F1A 180.0 9_666 .
F2 Na1 F2 180.0(16) . 9_666
F2 Na1 F1 101.2(10) . 9_666
F2 Na1 F1 78.8(10) 9_666 9_666
F2 Na1 F1 101.2(10) . 4_566
F2 Na1 F1 78.8(10) 9_666 4_566
F1 Na1 F1 77.6(16) 9_666 4_566
F2 Na1 F1 78.8(10) . 12_655
F2 Na1 F1 101.2(10) 9_666 12_655
F1 Na1 F1 102.4(16) 9_666 12_655
F1 Na1 F1 180.0 4_566 12_655
F2 Na1 F1 78.8(10) . .
F2 Na1 F1 101.2(10) 9_666 .
F1 Na1 F1 180.0 9_666 .
F1 Na1 F1 102.4(16) 4_566 .
F1 Na1 F1 77.6(16) 12_655 .
O24 K1 O24 108(2) 6 14_456
O24 K1 O17 160.7(16) 6 .
O24 K1 O17 81.5(12) 14_456 .
O24 K1 O17 81.5(12) 6 4_566
O24 K1 O17 160.7(16) 14_456 4_566
O17 K1 O17 94.3(14) . 4_566
O24 K1 O23 122(2) 6 13_566
O24 K1 O23 20.0(17) 14_456 13_566
O17 K1 O23 64.0(14) . 13_566
O17 K1 O23 156.8(18) 4_566 13_566
O24 K1 O23 20.0(17) 6 16_545
O24 K1 O23 122(2) 14_456 16_545
O17 K1 O23 156.8(18) . 16_545
O17 K1 O23 64.0(14) 4_566 16_545
O23 K1 O23 139(3) 13_566 16_545
O24 K1 K1 54.2(12) 6 9_566
O24 K1 K1 54.2(12) 14_456 9_566
O17 K1 K1 132.8(7) . 9_566
O17 K1 K1 132.8(7) 4_566 9_566
O23 K1 K1 69.3(15) 13_566 9_566
O23 K1 K1 69.3(15) 16_545 9_566
O24 K1 Mn5 150.7(16) 6 .
O24 K1 Mn5 101.0(14) 14_456 .
O17 K1 Mn5 25.5(9) . .
O17 K1 Mn5 70.6(13) 4_566 .
O23 K1 Mn5 86.5(16) 13_566 .
O23 K1 Mn5 134.7(19) 16_545 .
K1 K1 Mn5 155.1(10) 9_566 .
O24 K1 Mn5 101.0(14) 6 4_566
O24 K1 Mn5 150.7(16) 14_456 4_566
O17 K1 Mn5 70.6(13) . 4_566
O17 K1 Mn5 25.5(9) 4_566 4_566
O23 K1 Mn5 134.7(19) 13_566 4_566
O23 K1 Mn5 86.5(16) 16_545 4_566
K1 K1 Mn5 155.1(10) 9_566 4_566
Mn5 K1 Mn5 49.8(19) . 4_566
O24 K1 Cs2 85.1(16) 6 13_566
O24 K1 Cs2 108.7(17) 14_456 13_566
O17 K1 Cs2 107.9(9) . 13_566
O17 K1 Cs2 54.5(6) 4_566 13_566
O23 K1 Cs2 121.8(14) 13_566 13_566
O23 K1 Cs2 67.4(15) 16_545 13_566
K1 K1 Cs2 101.6(6) 9_566 13_566
Mn5 K1 Cs2 86.0(8) . 13_566
Mn5 K1 Cs2 72.9(6) 4_566 13_566
O24 K1 Cs2 108.7(17) 6 16_545
O24 K1 Cs2 85.1(16) 14_456 16_545
O17 K1 Cs2 54.5(6) . 16_545
O17 K1 Cs2 107.9(9) 4_566 16_545
O23 K1 Cs2 67.4(15) 13_566 16_545
O23 K1 Cs2 121.8(14) 16_545 16_545
K1 K1 Cs2 101.6(6) 9_566 16_545
Mn5 K1 Cs2 72.9(6) . 16_545
Mn5 K1 Cs2 86.0(8) 4_566 16_545
Cs2 K1 Cs2 156.8(11) 13_566 16_545
O24 K1 K2 87.0(16) 6 13_566
O24 K1 K2 115.5(17) 14_456 13_566
O17 K1 K2 104.0(10) . 13_566
O17 K1 K2 47.1(6) 4_566 13_566
O23 K1 K2 126.9(14) 13_566 13_566
O23 K1 K2 68.1(15) 16_545 13_566
K1 K1 K2 108.8(5) 9_566 13_566
Mn5 K1 K2 80.8(8) . 13_566
Mn5 K1 K2 64.9(6) 4_566 13_566
Cs2 K1 K2 7.9(3) 13_566 13_566
Cs2 K1 K2 149.5(11) 16_545 13_566
W1A O11 W1A 98.6(10) 12_655 .
W1A O11 W2A 97.8(7) 12_655 .
W1A O11 W2A 97.8(7) . .
W1 O11 W1 95.0(8) 12_655 .
W1 O11 W2 93.3(7) 12_655 .
W1 O11 W2 93.3(7) . .
O1 O12 W5 152(2) . .
O1 O12 W1 35(2) . .
W5 O12 W1 146.9(11) . .
W1A O12 Mn5 151(2) . .
O1 O12 Cs1 114.1(19) . .
W1A O12 Cs1 118.0(7) . .
W5 O12 Cs1 94.3(7) . .
W1 O12 Cs1 94.2(7) . .
Mn5 O12 Cs1 90.6(18) . .
W3 O13 W2 144.3(12) . .
Mn3 O13 W1A 141(4) . .
Mn3 O13 K2 86(3) . 10_556
W3 O13 K2 98.4(9) . 10_556
W2 O13 K2 108.5(9) . 10_556
W1A O13 K2 103.5(9) . 10_556
Mn3 O13 Cs2 91(3) . 10_556
W3 O13 Cs2 103.2(8) . 10_556
W2 O13 Cs2 98.5(8) . 10_556
W1A O13 Cs2 107.0(8) . 10_556
K2 O13 Cs2 13.8(3) 10_556 10_556
O2 O14 W4 123(3) . .
O2 O14 W1 85(3) . .
W4 O14 W1 144.2(12) . .
W2A O14 Mn4 142(2) . .
Mn3 O15 K2 103(4) . 10_556
W3 O15 K2 116.1(11) . 10_556
Mn3 O15 Cs1 132(4) . 16_545
W3 O15 Cs1 119.3(10) . 16_545
K2 O15 Cs1 124.6(9) 10_556 16_545
Mn3 O15 Cs2 102(4) . 10_556
W3 O15 Cs2 114.5(10) . 10_556
K2 O15 Cs2 14.0(4) 10_556 10_556
Cs1 O15 Cs2 124.3(8) 16_545 10_556
Mn3 O15 K2 98(5) . 16_545
W3 O15 K2 103.4(14) . 16_545
K2 O15 K2 68.8(9) 10_556 16_545
Cs1 O15 K2 97.9(8) 16_545 16_545
Cs2 O15 K2 82.8(7) 10_556 16_545
Mn4 O16 Cs1 99(3) . 13_566
W4 O16 Cs1 119.0(11) . 13_566
W5 O17 K1 120.3(12) . .
Mn5 O17 K1 110(2) . .
W5 O17 Cs1 111.3(10) . .
Mn5 O17 Cs1 108(2) . .
K1 O17 Cs1 121.8(9) . .
W5 O17 K2 102.5(12) . 16_545
Mn5 O17 K2 123.6(18) . 16_545
K1 O17 K2 92.0(8) . 16_545
Cs1 O17 K2 101.8(8) . 16_545
W5 O17 Cs2 112.2(13) . 16_545
Mn5 O17 Cs2 131.7(19) . 16_545
K1 O17 Cs2 79.3(6) . 16_545
Cs1 O17 Cs2 105.3(7) . 16_545
K2 O17 Cs2 13.2(3) 16_545 16_545
O18 O18 Mn5 89(7) 4_566 4_566
O18 O18 W5 84(6) 4_566 .
O18 O18 Mn5 62(6) 4_566 .
Mn5 O18 Mn5 148(3) 4_566 .
O18 O18 W5 69(7) 4_566 4_566
W5 O18 W5 150(2) . 4_566
O19A O19 Mn4 85(8) . 4_566
O19A O19 W4 92(7) . 4_566
O19A O19 W3 66(7) . .
W4 O19 W3 154(3) 4_566 .
O19A O19 Mn3 64(7) . .
Mn4 O19 Mn3 149(6) 4_566 .
O19A O19 Cs1 74(7) . 16_545
Mn4 O19 Cs1 81(4) 4_566 16_545
W4 O19 Cs1 94.2(18) 4_566 16_545
W3 O19 Cs1 90.6(19) . 16_545
Mn3 O19 Cs1 84(3) . 16_545
O19 O19A Mn4 66(7) . 4_566
O19 O19A W3 93(7) . .
O19 O19A W4 67(7) . 4_566
W3 O19A W4 157(3) . 4_566
O19 O19A Mn3 98(8) . .
Mn4 O19A Mn3 163(5) 4_566 .
O19 O19A Cs1 95(7) . 16_545
Mn4 O19A Cs1 84(3) 4_566 16_545
W3 O19A Cs1 98.0(17) . 16_545
W4 O19A Cs1 95.5(16) 4_566 16_545
Mn3 O19A Cs1 91(3) . 16_545
Cs1 O21 Cs1 163.4(8) 16_545 5_545
Cs2 O22 K2 15.3(3) . .
O24 O23 O23 53(5) 2_665 12_655
O24 O23 K1 73(5) 2_665 13_566
O23 O23 K1 110.7(15) 12_655 13_566
O24 O23 Cs1 134(7) 2_665 13_566
O23 O23 Cs1 138.9(10) 12_655 13_566
K1 O23 Cs1 109(2) 13_566 13_566
O23 O24 O23 74(9) 2_664 11_575
O23 O24 K1 131(7) 2_664 6_554
O23 O24 K1 87(5) 11_575 6_554
O23 O24 K1 87(5) 2_664 14_556
O23 O24 K1 131(7) 11_575 14_556
K1 O24 K1 72(2) 6_554 14_556
O3A Cs1 O15 115.6(14) 7_545 16
O3A Cs1 O16 133.6(13) 7_545 13_566
O15 Cs1 O16 94.2(6) 16 13_566
O3A Cs1 O17 79.0(14) 7_545 .
O15 Cs1 O17 163.4(7) 16 .
O16 Cs1 O17 69.3(7) 13_566 .
O15 Cs1 O3 84.7(8) 16 .
O16 Cs1 O3 115.4(9) 13_566 .
O17 Cs1 O3 100.4(7) . .
O3A Cs1 O21 78.9(13) 7_545 5_455
O15 Cs1 O21 68.8(7) 16 5_455
O16 Cs1 O21 80.2(7) 13_566 5_455
O17 Cs1 O21 108.6(6) . 5_455
O3 Cs1 O21 150.6(7) . 5_455
O3A Cs1 O12 85.1(13) 7_545 .
O15 Cs1 O12 136.0(7) 16 .
O16 Cs1 O12 97.7(6) 13_566 .
O17 Cs1 O12 48.9(5) . .
O3 Cs1 O12 52.0(7) . .
O21 Cs1 O12 155.0(6) 5_455 .
O15 Cs1 O3 60.3(8) 16 7_545
O16 Cs1 O3 149.9(8) 13_566 7_545
O17 Cs1 O3 135.9(8) . 7_545
O3 Cs1 O3 80.3(9) . 7_545
O21 Cs1 O3 75.7(7) 5_455 7_545
O12 Cs1 O3 111.7(7) . 7_545
O3A Cs1 O23 72.3(17) 7_545 13_566
O15 Cs1 O23 115.6(12) 16 13_566
O16 Cs1 O23 62.6(14) 13_566 13_566
O17 Cs1 O23 59.2(11) . 13_566
O3 Cs1 O23 159.4(12) . 13_566
O21 Cs1 O23 49.4(11) 5_455 13_566
O12 Cs1 O23 107.5(11) . 13_566
O3 Cs1 O23 111.7(12) 7_545 13_566
O3A Cs1 O19A 144.9(15) 7_545 16
O15 Cs1 O19A 45.4(9) 16 16
O16 Cs1 O19A 48.8(9) 13_566 16
O17 Cs1 O19A 118.0(9) . 16
O3 Cs1 O19A 103.7(10) . 16
O21 Cs1 O19A 66.8(9) 5_455 16
O12 Cs1 O19A 129.7(8) . 16
O3 Cs1 O19A 104.2(10) 7_545 16
O23 Cs1 O19A 89.8(15) 13_566 16
O3A Cs1 O19 135.0(15) 7_545 16
O15 Cs1 O19 49.1(10) 16 16
O16 Cs1 O19 47.1(9) 13_566 16
O17 Cs1 O19 115.2(10) . 16
O3 Cs1 O19 115.1(12) . 16
O21 Cs1 O19 56.2(10) 5_455 16
O12 Cs1 O19 137.5(9) . 16
O3 Cs1 O19 103.5(10) 7_545 16
O23 Cs1 O19 79.4(16) 13_566 16
O19A Cs1 O19 11.5(9) 16 16
O3A Cs1 Mn4 141.6(17) 7_545 13_566
O15 Cs1 Mn4 69.6(12) 16 13_566
O16 Cs1 Mn4 25.1(11) 13_566 13_566
O17 Cs1 Mn4 94.1(12) . 13_566
O21 Cs1 Mn4 67.6(13) 5_455 13_566
O12 Cs1 Mn4 118.6(12) . 13_566
O23 Cs1 Mn4 71.8(18) 13_566 13_566
O19A Cs1 Mn4 24.5(13) 16 13_566
O19 Cs1 Mn4 22.2(14) 16 13_566
K2 Cs2 O22 100.5(18) . .
K2 Cs2 O5 46.7(17) . 16
O22 Cs2 O5 63.6(8) . 16
K2 Cs2 O4A 152(2) . .
O22 Cs2 O4A 83.9(14) . .
K2 Cs2 O15 66.0(17) . 10_566
O22 Cs2 O15 127.3(6) . 10_566
O5 Cs2 O15 111.0(8) 16 10_566
O4A Cs2 O15 88.8(16) . 10_566
K2 Cs2 O3 93.5(19) . .
O22 Cs2 O3 69.7(7) . .
O5 Cs2 O3 104.9(10) 16 .
O15 Cs2 O3 61.2(7) 10_566 .
K2 Cs2 O13 78.4(18) . 10_566
O22 Cs2 O13 174.9(6) . 10_566
O5 Cs2 O13 117.8(8) 16 10_566
O4A Cs2 O13 94.7(14) . 10_566
O15 Cs2 O13 47.7(5) 10_566 10_566
O3 Cs2 O13 105.3(7) . 10_566
K2 Cs2 O4 119(2) . 10_566
O22 Cs2 O4 131.5(10) . 10_566
O5 Cs2 O4 126.0(11) 16 10_566
O15 Cs2 O4 95.7(11) 10_566 10_566
O3 Cs2 O4 129.1(10) . 10_566
O13 Cs2 O4 52.4(10) 10_566 10_566
K2 Cs2 O17 81.3(17) . 16
O22 Cs2 O17 75.1(5) . 16
O5 Cs2 O17 46.5(8) 16 16
O4A Cs2 O17 126.6(16) . 16
O15 Cs2 O17 142.3(7) 10_566 16
O3 Cs2 O17 142.8(7) . 16
O13 Cs2 O17 109.6(5) 10_566 16
O4 Cs2 O17 83.8(10) 10_566 16
K2 Cs2 O3A 67(2) . 10_566
O22 Cs2 O3A 137.3(9) . 10_566
O4A Cs2 O3A 126.9(15) . 10_566
O15 Cs2 O3A 86.5(9) 10_566 10_566
O13 Cs2 O3A 47.0(8) 10_566 10_566
O17 Cs2 O3A 63.0(8) 16 10_566
K2 Cs2 Mn3 70(2) . 10_566
O22 Cs2 Mn3 148.1(16) . 10_566
O4A Cs2 Mn3 92(2) . 10_566
O15 Cs2 Mn3 20.8(15) 10_566 10_566
O13 Cs2 Mn3 26.9(15) 10_566 10_566
O17 Cs2 Mn3 130.0(16) 16 10_566
O3A Cs2 Mn3 68.5(17) 10_566 10_566
K2 Cs2 W2 99.7(18) . 10_566
O22 Cs2 W2 155.5(5) . 10_566
O5 Cs2 W2 124.4(8) 16 10_566
O15 Cs2 W2 74.1(4) 10_566 10_566
O3 Cs2 W2 122.7(6) . 10_566
O13 Cs2 W2 28.5(4) 10_566 10_566
O4 Cs2 W2 24.0(9) 10_566 10_566
O17 Cs2 W2 94.5(4) 16 10_566
Cs2 K2 O5 121(2) . 16
Cs2 K2 O22 64.2(17) . .
O5 K2 O22 66.7(10) 16 .
Cs2 K2 O15 100.1(19) . 10_566
O5 K2 O15 136.3(12) 16 10_566
O22 K2 O15 126.9(10) . 10_566
Cs2 K2 O13 87.8(18) . 10_566
O5 K2 O13 138.4(12) 16 10_566
O22 K2 O13 151.6(10) . 10_566
O15 K2 O13 49.9(6) 10_566 10_566
Cs2 K2 O15 136(2) . 16
O5 K2 O15 47.7(9) 16 16
O22 K2 O15 74.4(7) . 16
O15 K2 O15 92.5(8) 10_566 16
O13 K2 O15 130.3(9) 10_566 16
Cs2 K2 O3 73.1(19) . .
O5 K2 O3 113.1(12) 16 .
O22 K2 O3 65.1(8) . .
O15 K2 O3 61.8(8) 10_566 .
O13 K2 O3 103.6(8) 10_566 .
O15 K2 O3 76.3(8) 16 .
Cs2 K2 O3A 100(2) . 10_566
O22 K2 O3A 136.7(10) . 10_566
O15 K2 O3A 94.5(10) 10_566 10_566
O13 K2 O3A 49.4(9) 10_566 10_566
O15 K2 O3A 120.5(12) 16 10_566
Cs2 K2 O17 85.5(17) . 16
O5 K2 O17 49.0(9) 16 16
O22 K2 O17 72.7(6) . 16
O15 K2 O17 160.2(10) 10_566 16
O13 K2 O17 111.9(7) 10_566 16
O15 K2 O17 96.6(7) 16 16
O3 K2 O17 137.5(9) . 16
O3A K2 O17 65.7(9) 10_566 16
Cs2 K2 Mn3 98(2) . 10_566
O22 K2 Mn3 145.3(18) . 10_566
O15 K2 Mn3 21.9(16) 10_566 10_566
O13 K2 Mn3 28.4(16) 10_566 10_566
O15 K2 Mn3 107.7(18) 16 10_566
O3A K2 Mn3 73.3(18) 10_566 10_566
O17 K2 Mn3 138.8(17) 16 10_566
Cs2 K2 K2 161(2) . 7_545
O5 K2 K2 77.5(9) 16 7_545
O22 K2 K2 124.6(9) . 7_545
O15 K2 K2 60.8(8) 10_566 7_545
O13 K2 K2 80.6(7) 10_566 7_545
O15 K2 K2 50.3(6) 16 7_545
O3 K2 K2 94.7(7) . 7_545
O3A K2 K2 83.6(9) 10_566 7_545
O17 K2 K2 113.0(7) 16 7_545
Mn3 K2 K2 64.6(18) 10_566 7_545
Cs2 K2 Mn3 137(2) . 16
O22 K2 Mn3 73.1(14) . 16
O15 K2 Mn3 110.0(16) 10_566 16
O13 K2 Mn3 135.2(15) 10_566 16
O15 K2 Mn3 20.6(15) 16 16
O3A K2 Mn3 106.9(18) 10_566 16
O17 K2 Mn3 76.6(15) 16 16
Mn3 K2 Mn3 120.8(15) 10_566 16
K2 K2 Mn3 56.9(14) 7_545 16

loop_
_geom_bond_atom_site_label_1
_geom_bond_atom_site_label_2
_geom_bond_distance
_geom_bond_site_symmetry_2
W1 O1 1.13(6) .
W1 O3 1.72(3) .
W1 O12 1.97(2) .
W1 O14 2.04(2) .
W1 O11 2.255(15) .
W1 O2 2.52(6) .
W1 Cs1 4.065(4) .
W1 Cs1 4.300(4) 7_545
W1 Cs2 4.468(7) .
W2 O4 1.73(5) .
W2 O13 1.98(2) 12_655
W2 O13 1.98(2) .
W2 O11 2.32(2) .
W2 O1 2.47(6) 12_655
W2 O1 2.47(6) .
W2 Cs2 4.111(7) 10_556
W2 Cs2 4.111(7) 3_645
O1 O12 1.55(5) .
O2 O14 1.66(4) .
O2 O14 1.66(4) 12_655
O2 W1 2.52(6) 12_655
F1 W3 2.19(3) .
F1 W5 2.28(3) .
F1 Na1 2.29(3) .
F2 Na1 2.24(3) .
F2 W4 2.27(2) 12_655
F2 W4 2.27(2) .
O3 Cs1 3.15(4) .
O3 Cs2 3.26(4) .
O3 K2 3.40(4) .
O3 Cs1 3.46(3) 7_545
O4 Cs2 3.33(3) 10_556
O4 Cs2 3.33(3) 3_645
O5 W3 2.04(4) .
O5 W5 2.09(4) .
O5 K2 2.63(4) 16_545
O5 Cs2 3.11(4) 16_545
O6 W4 1.80(4) .
O6 W5 1.80(4) .
O7 W4 2.00(2) 12_655
O7 W4 2.00(2) .
O8 W3 1.789(13) 12_655
O8 W3 1.790(13) .
W1A O3A 1.64(5) .
W1A O12 1.90(2) .
W1A O1A 1.91(4) .
W1A O2A 1.96(3) .
W1A O13 1.99(2) .
W1A O11 2.188(16) .
W1A Cs1 4.013(5) 7_545
W1A Cs2 4.337(8) 10_556
W2A O4A 1.80(8) .
W2A O14 1.91(2) .
W2A O14 1.91(2) 12_655
W2A O1A 1.98(4) .
W2A O1A 1.98(4) 12_655
W2A O11 2.23(2) .
W2A Cs2 4.493(8) 12_655
W2A Cs2 4.493(8) .
O2A W1A 1.96(3) 12_655
F1A Mn5 2.08(8) .
F1A Na1 2.19(3) .
F2A Na1 2.08(5) .
O3A Cs1 2.67(5) 7_545
O3A K2 3.40(6) 10_556
O3A Cs2 3.63(6) 10_556
O4A Cs2 3.21(5) 12_655
O4A Cs2 3.21(5) .
O5A Mn3 2.01(11) .
O5A Mn5 2.30(6) .
O6A Mn5 1.50(7) .
O6A Mn4 2.19(9) .
O6A Cs1 3.78(5) .
O7A Mn4 1.87(8) 12_655
O7A Mn4 1.87(8) .
O8A Mn3 2.12(11) .
O8A Mn3 2.12(11) 12_655
W3 O15 1.67(2) .
W3 O19A 1.82(5) .
W3 O13 1.933(19) .
W3 O19 2.00(6) .
W3 K2 4.020(18) 10_556
W3 K2 4.12(2) 16_545
W3 Cs1 4.161(4) 16_545
W3 Cs2 4.204(8) 10_556
W4 O16 1.72(2) .
W4 O19 1.86(5) 4_566
W4 O14 1.89(2) .
W4 O19A 2.01(5) 4_566
W4 Cs1 4.196(4) 13_566
W5 O17 1.67(2) .
W5 O18 1.89(5) .
W5 O12 1.93(2) .
W5 O18 2.01(6) 4_566
W5 Cs1 4.045(3) .
W5 K2 4.122(18) 16_545
W5 Cs2 4.366(7) 16_545
Mn3 O15 1.37(9) .
Mn3 O13 1.70(10) .
Mn3 O19A 2.16(10) .
Mn3 O19 2.38(10) .
Mn3 K2 3.57(8) 10_556
Mn3 Cs2 3.77(8) 10_556
Mn3 K2 3.84(10) 16_545
Mn3 Cs1 4.13(10) 16_545
Mn3 Cs2 4.46(10) 16_545
Mn4 O19 1.40(9) 4_566
Mn4 O19A 1.53(8) 4_566
Mn4 O16 1.58(7) .
Mn4 O14 2.47(7) .
Mn4 Mn5 3.18(9) .
Mn4 Cs1 3.67(7) 13_566
Mn5 O18 1.69(8) 4_566
Mn5 O17 1.88(7) .
Mn5 O18 1.91(8) .
Mn5 O12 2.27(6) .
Mn5 K1 4.10(8) .
Mn5 Cs1 4.12(7) .
Na1 F2A 2.08(5) 9_666
Na1 F1A 2.19(3) 12_655
Na1 F1A 2.19(3) 4_566
Na1 F1A 2.19(3) 9_666
Na1 F2 2.24(3) 9_666
Na1 F1 2.29(3) 9_666
Na1 F1 2.29(3) 4_566
Na1 F1 2.29(3) 12_655
K1 O24 3.01(8) 6
K1 O24 3.01(8) 14_456
K1 O17 3.06(4) .
K1 O17 3.06(4) 4_566
K1 O23 3.14(6) 13_566
K1 O23 3.14(6) 16_545
K1 K1 3.52(8) 9_566
K1 Mn5 4.10(8) 4_566
K1 Cs2 4.167(12) 13_566
K1 Cs2 4.167(12) 16_545
K1 K2 4.67(2) 13_566
O11 W1A 2.188(16) 12_655
O11 W1 2.255(15) 12_655
O12 Cs1 3.417(19) .
O13 K2 3.25(3) 10_556
O13 Cs2 3.32(2) 10_556
O15 K2 3.00(3) 10_556
O15 Cs1 3.08(2) 16_545
O15 Cs2 3.23(2) 10_556
O15 K2 3.40(4) 16_545
O16 Cs1 3.08(3) 13_566
O17 Cs1 3.13(2) .
O17 K2 3.42(3) 16_545
O17 Cs2 3.45(3) 16_545
O18 O18 0.92(9) 4_566
O18 Mn5 1.69(8) 4_566
O18 W5 2.01(6) 4_566
O19 O19A 0.72(6) .
O19 Mn4 1.40(9) 4_566
O19 W4 1.86(5) 4_566
O19 Cs1 3.63(5) 16_545
O19A Mn4 1.53(8) 4_566
O19A W4 2.01(5) 4_566
O19A Cs1 3.49(5) 16_545
O21 Cs1 3.317(5) 16_545
O21 Cs1 3.317(5) 5_545
O22 Cs2 2.708(19) .
O22 K2 2.96(3) .
O23 O24 1.08(9) 2_665
O23 O23 1.30(14) 12_655
O23 K1 3.14(6) 13_566
O23 Cs1 3.49(7) 13_566
O24 O23 1.08(9) 2_664
O24 O23 1.08(9) 11_575
O24 K1 3.01(8) 6_554
O24 K1 3.01(8) 14_556
Cs1 O3A 2.67(5) 7_545
Cs1 O15 3.08(2) 16
Cs1 O16 3.08(3) 13_566
Cs1 O21 3.317(5) 5_455
Cs1 O3 3.46(3) 7_545
Cs1 O23 3.49(7) 13_566
Cs1 O19A 3.49(5) 16
Cs1 O19 3.63(5) 16
Cs1 Mn4 3.67(7) 13_566
Cs2 K2 0.791(19) .
Cs2 O5 3.11(4) 16
Cs2 O15 3.23(2) 10_566
Cs2 O13 3.32(2) 10_566
Cs2 O4 3.33(3) 10_566
Cs2 O17 3.45(3) 16
Cs2 O3A 3.63(6) 10_566
Cs2 Mn3 3.77(8) 10_566
Cs2 W2 4.111(7) 10_566
K2 O5 2.63(4) 16
K2 O15 3.00(3) 10_566
K2 O13 3.25(3) 10_566
K2 O15 3.40(4) 16
K2 O3A 3.40(7) 10_566
K2 O17 3.42(3) 16
K2 Mn3 3.57(8) 10_566
K2 K2 3.63(4) 7_545
K2 Mn3 3.84(10) 16

loop_
_geom_torsion_atom_site_label_1
_geom_torsion_atom_site_label_2
_geom_torsion_atom_site_label_3
_geom_torsion_atom_site_label_4
_geom_torsion
_geom_torsion_site_symmetry_1
_geom_torsion_site_symmetry_2
_geom_torsion_site_symmetry_3
_geom_torsion_site_symmetry_4
O3 W1 O1 O12 -83(3) . . . .
O14 W1 O1 O12 55(3) . . . .
O11 W1 O1 O12 108(3) . . . .
O2 W1 O1 O12 108(3) . . . .
Cs1 W1 O1 O12 -42(2) . . . .
Cs1 W1 O1 O12 -110(2) 7_545 . . .
Cs2 W1 O1 O12 -99(5) . . . .
O3 W1 O1 W2 118(3) . . . .
O12 W1 O1 W2 -159(5) . . . .
O14 W1 O1 W2 -104(3) . . . .
O11 W1 O1 W2 -51(3) . . . .
O2 W1 O1 W2 -51(5) . . . .
Cs1 W1 O1 W2 159(3) . . . .
Cs1 W1 O1 W2 91(3) 7_545 . . .
Cs2 W1 O1 W2 102(6) . . . .
O1 W1 O3 Cs1 65(3) . . . .
O12 W1 O3 Cs1 11.5(15) . . . .
O14 W1 O3 Cs1 -81.2(14) . . . .
O2 W1 O3 Cs1 -123.8(17) . . . .
Cs1 W1 O3 Cs1 99.6(17) 7_545 . . .
Cs2 W1 O3 Cs1 -126(2) . . . .
O1 W1 O3 Cs2 -169(3) . . . .
O12 W1 O3 Cs2 137.5(15) . . . .
O14 W1 O3 Cs2 44.9(18) . . . .
O2 W1 O3 Cs2 2(2) . . . .
Cs1 W1 O3 Cs2 126(2) . . . .
Cs1 W1 O3 Cs2 -134(2) 7_545 . . .
O1 W1 O3 K2 -170(3) . . . .
O12 W1 O3 K2 137(2) . . . .
O14 W1 O3 K2 44(2) . . . .
O2 W1 O3 K2 1(3) . . . .
Cs1 W1 O3 K2 125(3) . . . .
Cs1 W1 O3 K2 -135(3) 7_545 . . .
Cs2 W1 O3 K2 -0.9(8) . . . .
O1 W1 O3 Cs1 -35(3) . . . 7_545
O12 W1 O3 Cs1 -88.1(12) . . . 7_545
O14 W1 O3 Cs1 179.2(9) . . . 7_545
O2 W1 O3 Cs1 136.6(16) . . . 7_545
Cs1 W1 O3 Cs1 -99.6(17) . . . 7_545
Cs2 W1 O3 Cs1 134(2) . . . 7_545
O13 W2 O4 Cs2 100.8(10) 12_655 . . 10_556
O13 W2 O4 Cs2 6.4(17) . . . 10_556
O11 W2 O4 Cs2 -126.4(12) . . . 10_556
O1 W2 O4 Cs2 176.0(15) 12_655 . . 10_556
O1 W2 O4 Cs2 -69(3) . . . 10_556
Cs2 W2 O4 Cs2 107(2) 3_645 . . 10_556
O13 W2 O4 Cs2 -6.4(17) 12_655 . . 3_645
O13 W2 O4 Cs2 -100.8(10) . . . 3_645
O11 W2 O4 Cs2 126.4(12) . . . 3_645
O1 W2 O4 Cs2 69(3) 12_655 . . 3_645
O1 W2 O4 Cs2 -176.0(15) . . . 3_645
Cs2 W2 O4 Cs2 -107(2) 10_556 . . 3_645
O12 W1A O3A Cs1 104(3) . . . 7_545
O1A W1A O3A Cs1 16(4) . . . 7_545
O2A W1A O3A Cs1 -70(4) . . . 7_545
O13 W1A O3A Cs1 -156(3) . . . 7_545
O11 W1A O3A Cs1 -31(11) . . . 7_545
Cs2 W1A O3A Cs1 -144(5) 10_556 . . 7_545
O12 W1A O3A K2 -99.6(16) . . . 10_556
O1A W1A O3A K2 172.7(19) . . . 10_556
O2A W1A O3A K2 87(2) . . . 10_556
O13 W1A O3A K2 1.0(19) . . . 10_556
O11 W1A O3A K2 125(7) . . . 10_556
Cs1 W1A O3A K2 157(5) 7_545 . . 10_556
Cs2 W1A O3A K2 12.5(5) 10_556 . . 10_556
O12 W1A O3A Cs2 -112.2(14) . . . 10_556
O1A W1A O3A Cs2 160.2(18) . . . 10_556
O2A W1A O3A Cs2 74(2) . . . 10_556
O13 W1A O3A Cs2 -11.5(18) . . . 10_556
O11 W1A O3A Cs2 113(8) . . . 10_556
Cs1 W1A O3A Cs2 144(5) 7_545 . . 10_556
O14 W2A O4A Cs2 148(3) . . . 12_655
O14 W2A O4A Cs2 49(4) 12_655 . . 12_655
O1A W2A O4A Cs2 -125(4) . . . 12_655
O1A W2A O4A Cs2 -38(4) 12_655 . . 12_655
O11 W2A O4A Cs2 -82(4) . . . 12_655
Cs2 W2A O4A Cs2 -164(7) . . . 12_655
O14 W2A O4A Cs2 -49(4) . . . .
O14 W2A O4A Cs2 -148(3) 12_655 . . .
O1A W2A O4A Cs2 38(4) . . . .
O1A W2A O4A Cs2 125(4) 12_655 . . .
O11 W2A O4A Cs2 82(4) . . . .
Cs2 W2A O4A Cs2 164(7) 12_655 . . .
W3 O8 W3 O15 131(9) 12_655 . . .
W3 O8 W3 O19A -132(9) 12_655 . . .
W3 O8 W3 O13 38(9) 12_655 . . .
W3 O8 W3 O19 -134(10) 12_655 . . .
W3 O8 W3 O5 -24(14) 12_655 . . .
W3 O8 W3 F1 -44(9) 12_655 . . .
W3 O8 W3 K2 86(9) 12_655 . . 10_556
W3 O8 W3 K2 109(11) 12_655 . . 16_545
W3 O8 W3 Cs1 172(9) 12_655 . . 16_545
W3 O8 W3 Cs2 86(9) 12_655 . . 10_556
W5 O6 W4 O16 113(6) . . . .
W5 O6 W4 O19 -145(6) . . . 4_566
W5 O6 W4 O14 14(6) . . . .
W5 O6 W4 O7 -55(8) . . . .
W5 O6 W4 O19A -159(6) . . . 4_566
W5 O6 W4 F2 -66(6) . . . .
W5 O6 W4 Cs1 156(6) . . . 13_566
W4 O6 W5 O17 -112(6) . . . .
W4 O6 W5 O18 148(6) . . . .
W4 O6 W5 O12 -13(6) . . . .
W4 O6 W5 O18 160(7) . . . 4_566
W4 O6 W5 O5 55(8) . . . .
W4 O6 W5 F1 66(6) . . . .
W4 O6 W5 Cs1 -71(6) . . . .
W4 O6 W5 K2 -89(10) . . . 16_545
W4 O6 W5 Cs2 -124(5) . . . 16_545
Mn4 O6A Mn5 O18 69(6) . . . 4_566
Cs1 O6A Mn5 O18 -137(4) . . . 4_566
Mn4 O6A Mn5 O17 177(3) . . . .
Cs1 O6A Mn5 O17 -29(3) . . . .
Mn4 O6A Mn5 O18 73(9) . . . .
Cs1 O6A Mn5 O18 -133(7) . . . .
Mn4 O6A Mn5 F1A -21(4) . . . .
Cs1 O6A Mn5 F1A 132.7(18) . . . .
Mn4 O6A Mn5 O12 -102(4) . . . .
Cs1 O6A Mn5 O12 52(2) . . . .
Mn4 O6A Mn5 O5A -64(12) . . . .
Cs1 O6A Mn5 O5A 90(11) . . . .
Cs1 O6A Mn5 Mn4 154(4) . . . .
Mn4 O6A Mn5 K1 131(3) . . . .
Cs1 O6A Mn5 K1 -75.0(17) . . . .
Mn4 O6A Mn5 Cs1 -154(4) . . . .
W1 O1 O12 W5 -116(5) . . . .
W2 O1 O12 W5 43(8) . . . .
W2 O1 O12 W1 158(5) . . . .
W1 O1 O12 Cs1 60(3) . . . .
W2 O1 O12 Cs1 -141(2) . . . .
O3A W1A O12 Mn5 139(4) . . . .
O1A W1A O12 Mn5 -125(4) . . . .
O2A W1A O12 Mn5 -59(7) . . . .
O13 W1A O12 Mn5 37(4) . . . .
O11 W1A O12 Mn5 -51(4) . . . .
Cs1 W1A O12 Mn5 167(3) 7_545 . . .
Cs2 W1A O12 Mn5 83(4) 10_556 . . .
O3A W1A O12 Cs1 -28(2) . . . .
O1A W1A O12 Cs1 68.1(14) . . . .
O2A W1A O12 Cs1 133(6) . . . .
O13 W1A O12 Cs1 -130.4(10) . . . .
O11 W1A O12 Cs1 141.5(10) . . . .
Cs1 W1A O12 Cs1 -0.1(10) 7_545 . . .
Cs2 W1A O12 Cs1 -84.5(9) 10_556 . . .
O15 Mn3 O13 W1A 120(6) . . . .
O5A Mn3 O13 W1A -15(7) . . . .
O8A Mn3 O13 W1A -147(4) . . . .
O19A Mn3 O13 W1A -63(15) . . . .
O19 Mn3 O13 W1A -92(10) . . . .
K2 Mn3 O13 W1A 107(4) 10_556 . . .
Cs2 Mn3 O13 W1A 119(4) 10_556 . . .
K2 Mn3 O13 W1A 58(5) 16_545 . . .
Cs1 Mn3 O13 W1A 136(7) 16_545 . . .
Cs2 Mn3 O13 W1A 54(5) 16_545 . . .
O15 Mn3 O13 K2 14(7) . . . 10_556
O5A Mn3 O13 K2 -121(3) . . . 10_556
O8A Mn3 O13 K2 107(3) . . . 10_556
O19A Mn3 O13 K2 -170(12) . . . 10_556
O19 Mn3 O13 K2 162(9) . . . 10_556
Cs2 Mn3 O13 K2 12.8(5) 10_556 . . 10_556
K2 Mn3 O13 K2 -48.5(19) 16_545 . . 10_556
Cs1 Mn3 O13 K2 29(9) 16_545 . . 10_556
Cs2 Mn3 O13 K2 -53(2) 16_545 . . 10_556
O15 Mn3 O13 Cs2 1(7) . . . 10_556
O5A Mn3 O13 Cs2 -134(3) . . . 10_556
O8A Mn3 O13 Cs2 94(3) . . . 10_556
O19A Mn3 O13 Cs2 177(12) . . . 10_556
O19 Mn3 O13 Cs2 149(9) . . . 10_556
K2 Mn3 O13 Cs2 -12.8(5) 10_556 . . 10_556
K2 Mn3 O13 Cs2 -61(2) 16_545 . . 10_556
Cs1 Mn3 O13 Cs2 17(9) 16_545 . . 10_556
Cs2 Mn3 O13 Cs2 -66(2) 16_545 . . 10_556
O14 O2 O14 W4 45(6) 12_655 . . .
W1 O2 O14 W4 108(4) 12_655 . . .
W1 O2 O14 W4 156(2) . . . .
O14 O2 O14 W1 -112(5) 12_655 . . .
W1 O2 O14 W1 -49(3) 12_655 . . .
O16 W4 O14 O2 97(3) . . . .
O6 W4 O14 O2 -148(3) . . . .
O19 W4 O14 O2 -47(6) 4_566 . . .
O7 W4 O14 O2 9(3) . . . .
O19A W4 O14 O2 -118(6) 4_566 . . .
F2 W4 O14 O2 -62(3) . . . .
Cs1 W4 O14 O2 90(3) 13_566 . . .
O16 W4 O14 W1 -126(2) . . . .
O6 W4 O14 W1 -11(2) . . . .
O19 W4 O14 W1 90(6) 4_566 . . .
O7 W4 O14 W1 146(2) . . . .
O19A W4 O14 W1 19(7) 4_566 . . .
F2 W4 O14 W1 75(2) . . . .
Cs1 W4 O14 W1 -132.6(14) 13_566 . . .
O13 Mn3 O15 K2 -15(8) . . . 10_556
O5A Mn3 O15 K2 108(5) . . . 10_556
O8A Mn3 O15 K2 -104(3) . . . 10_556
O19A Mn3 O15 K2 167(2) . . . 10_556
O19 Mn3 O15 K2 -176(2) . . . 10_556
Cs2 Mn3 O15 K2 -14.3(5) 10_556 . . 10_556
K2 Mn3 O15 K2 70.1(15) 16_545 . . 10_556
Cs1 Mn3 O15 K2 179(6) 16_545 . . 10_556
Cs2 Mn3 O15 K2 77.9(15) 16_545 . . 10_556
O13 Mn3 O15 Cs1 166(3) . . . 16_545
O5A Mn3 O15 Cs1 -71(8) . . . 16_545
O8A Mn3 O15 Cs1 78(6) . . . 16_545
O19A Mn3 O15 Cs1 -12(7) . . . 16_545
O19 Mn3 O15 Cs1 5(7) . . . 16_545
K2 Mn3 O15 Cs1 -179(6) 10_556 . . 16_545
Cs2 Mn3 O15 Cs1 167(6) 10_556 . . 16_545
K2 Mn3 O15 Cs1 -109(5) 16_545 . . 16_545
Cs2 Mn3 O15 Cs1 -101(5) 16_545 . . 16_545
O13 Mn3 O15 Cs2 -1(8) . . . 10_556
O5A Mn3 O15 Cs2 122(5) . . . 10_556
O8A Mn3 O15 Cs2 -89(3) . . . 10_556
O19A Mn3 O15 Cs2 -179(2) . . . 10_556
O19 Mn3 O15 Cs2 -162(3) . . . 10_556
K2 Mn3 O15 Cs2 14.3(5) 10_556 . . 10_556
K2 Mn3 O15 Cs2 84.4(14) 16_545 . . 10_556
Cs1 Mn3 O15 Cs2 -167(6) 16_545 . . 10_556
Cs2 Mn3 O15 Cs2 92.2(15) 16_545 . . 10_556
O13 Mn3 O15 K2 -85(7) . . . 16_545
O5A Mn3 O15 K2 37(6) . . . 16_545
O8A Mn3 O15 K2 -174(3) . . . 16_545
O19A Mn3 O15 K2 97(3) . . . 16_545
O19 Mn3 O15 K2 114(3) . . . 16_545
K2 Mn3 O15 K2 -70.1(15) 10_556 . . 16_545
Cs2 Mn3 O15 K2 -84.4(14) 10_556 . . 16_545
Cs1 Mn3 O15 K2 109(5) 16_545 . . 16_545
Cs2 Mn3 O15 K2 7.8(4) 16_545 . . 16_545
O8 W3 O15 K2 -100(2) . . . 10_556
O19A W3 O15 K2 164(2) . . . 10_556
O13 W3 O15 K2 -10.5(16) . . . 10_556
O19 W3 O15 K2 -176(2) . . . 10_556
O5 W3 O15 K2 71.5(17) . . . 10_556
F1 W3 O15 K2 68(3) . . . 10_556
K2 W3 O15 K2 72.7(14) 16_545 . . 10_556
Cs1 W3 O15 K2 180(3) 16_545 . . 10_556
Cs2 W3 O15 K2 -15.3(5) 10_556 . . 10_556
O8 W3 O15 Cs1 80(2) . . . 16_545
O19A W3 O15 Cs1 -16(2) . . . 16_545
O13 W3 O15 Cs1 169.6(14) . . . 16_545
O19 W3 O15 Cs1 4(2) . . . 16_545
O5 W3 O15 Cs1 -108.3(17) . . . 16_545
F1 W3 O15 Cs1 -111(3) . . . 16_545
K2 W3 O15 Cs1 -180(3) 10_556 . . 16_545
K2 W3 O15 Cs1 -107.1(17) 16_545 . . 16_545
Cs2 W3 O15 Cs1 165(2) 10_556 . . 16_545
O8 W3 O15 Cs2 -85(2) . . . 10_556
O19A W3 O15 Cs2 178.9(19) . . . 10_556
O13 W3 O15 Cs2 4.8(14) . . . 10_556
O19 W3 O15 Cs2 -160.6(19) . . . 10_556
O5 W3 O15 Cs2 86.9(15) . . . 10_556
F1 W3 O15 Cs2 84(3) . . . 10_556
K2 W3 O15 Cs2 15.3(5) 10_556 . . 10_556
K2 W3 O15 Cs2 88.1(13) 16_545 . . 10_556
Cs1 W3 O15 Cs2 -165(2) 16_545 . . 10_556
O8 W3 O15 K2 -173(2) . . . 16_545
O19A W3 O15 K2 90.8(17) . . . 16_545
O13 W3 O15 K2 -83.2(10) . . . 16_545
O19 W3 O15 K2 111.4(18) . . . 16_545
O5 W3 O15 K2 -1.2(12) . . . 16_545
F1 W3 O15 K2 -4(3) . . . 16_545
K2 W3 O15 K2 -72.7(14) 10_556 . . 16_545
Cs1 W3 O15 K2 107.1(17) 16_545 . . 16_545
Cs2 W3 O15 K2 -88.1(13) 10_556 . . 16_545
O19 Mn4 O16 Cs1 -12(8) 4_566 . . 13_566
O19A Mn4 O16 Cs1 23(6) 4_566 . . 13_566
O7A Mn4 O16 Cs1 -102(4) . . . 13_566
O6A Mn4 O16 Cs1 115(2) . . . 13_566
O14 Mn4 O16 Cs1 -174.1(15) . . . 13_566
Mn5 Mn4 O16 Cs1 116(3) . . . 13_566
O6 W4 O16 Cs1 92.9(17) . . . 13_566
O19 W4 O16 Cs1 -5(2) 4_566 . . 13_566
O14 W4 O16 Cs1 -172.8(13) . . . 13_566
O7 W4 O16 Cs1 -92.2(19) . . . 13_566
O19A W4 O16 Cs1 15.6(19) 4_566 . . 13_566
F2 W4 O16 Cs1 -90(3) . . . 13_566
O6 W5 O17 K1 -85.1(17) . . . .
O18 W5 O17 K1 14.8(19) . . . .
O12 W5 O17 K1 -178.3(13) . . . .
O18 W5 O17 K1 -12.5(17) 4_566 . . .
O5 W5 O17 K1 100.0(16) . . . .
F1 W5 O17 K1 99(3) . . . .
Cs1 W5 O17 K1 -152(2) . . . .
K2 W5 O17 K1 99.8(14) 16_545 . . .
Cs2 W5 O17 K1 90.3(13) 16_545 . . .
O6 W5 O17 Cs1 67.0(16) . . . .
O18 W5 O17 Cs1 166.9(16) . . . .
O12 W5 O17 Cs1 -26.3(13) . . . .
O18 W5 O17 Cs1 139.5(14) 4_566 . . .
O5 W5 O17 Cs1 -107.9(14) . . . .
F1 W5 O17 Cs1 -109(2) . . . .
K2 W5 O17 Cs1 -108.2(13) 16_545 . . .
Cs2 W5 O17 Cs1 -117.7(14) 16_545 . . .
O6 W5 O17 K2 175.1(12) . . . 16_545
O18 W5 O17 K2 -85.0(16) . . . 16_545
O12 W5 O17 K2 81.8(10) . . . 16_545
O18 W5 O17 K2 -112.3(13) 4_566 . . 16_545
O5 W5 O17 K2 0.2(12) . . . 16_545
F1 W5 O17 K2 0(3) . . . 16_545
Cs1 W5 O17 K2 108.2(13) . . . 16_545
Cs2 W5 O17 K2 -9.5(5) 16_545 . . 16_545
O6 W5 O17 Cs2 -175.4(12) . . . 16_545
O18 W5 O17 Cs2 -75.5(16) . . . 16_545
O12 W5 O17 Cs2 91.3(10) . . . 16_545
O18 W5 O17 Cs2 -102.8(13) 4_566 . . 16_545
O5 W5 O17 Cs2 9.7(12) . . . 16_545
F1 W5 O17 Cs2 9(3) . . . 16_545
Cs1 W5 O17 Cs2 117.7(14) . . . 16_545
K2 W5 O17 Cs2 9.5(5) 16_545 . . 16_545
O6A Mn5 O17 K1 -97(4) . . . .
O18 Mn5 O17 K1 19(3) 4_566 . . .
O18 Mn5 O17 K1 46(2) . . . .
F1A Mn5 O17 K1 147(10) . . . .
O12 Mn5 O17 K1 174.7(13) . . . .
O5A Mn5 O17 K1 101.7(19) . . . .
Mn4 Mn5 O17 K1 -94(5) . . . .
Cs1 Mn5 O17 K1 -135.1(18) . . . .
O6A Mn5 O17 Cs1 38(4) . . . .
O18 Mn5 O17 Cs1 154(2) 4_566 . . .
O18 Mn5 O17 Cs1 -179(2) . . . .
F1A Mn5 O17 Cs1 -78(11) . . . .
O12 Mn5 O17 Cs1 -50.3(16) . . . .
O5A Mn5 O17 Cs1 -123.2(19) . . . .
Mn4 Mn5 O17 Cs1 41(5) . . . .
K1 Mn5 O17 Cs1 135.1(18) . . . .
O6A Mn5 O17 K2 157(3) . . . 16_545
O18 Mn5 O17 K2 -87(3) 4_566 . . 16_545
O18 Mn5 O17 K2 -61(3) . . . 16_545
F1A Mn5 O17 K2 40(12) . . . 16_545
O12 Mn5 O17 K2 68(2) . . . 16_545
O5A Mn5 O17 K2 -5(3) . . . 16_545
Mn4 Mn5 O17 K2 160(3) . . . 16_545
K1 Mn5 O17 K2 -107(2) . . . 16_545
Cs1 Mn5 O17 K2 118(2) . . . 16_545
O6A Mn5 O17 Cs2 170(2) . . . 16_545
O18 Mn5 O17 Cs2 -74(3) 4_566 . . 16_545
O18 Mn5 O17 Cs2 -48(3) . . . 16_545
F1A Mn5 O17 Cs2 53(12) . . . 16_545
O12 Mn5 O17 Cs2 81(3) . . . 16_545
O5A Mn5 O17 Cs2 8(4) . . . 16_545
Mn4 Mn5 O17 Cs2 173(3) . . . 16_545
K1 Mn5 O17 Cs2 -93(2) . . . 16_545
Cs1 Mn5 O17 Cs2 132(3) . . . 16_545
O17 W5 O18 O18 -92.9(13) . . . 4_566
O6 W5 O18 O18 24.6(15) . . . 4_566
O12 W5 O18 O18 130(4) . . . 4_566
O5 W5 O18 O18 -179.7(13) . . . 4_566
F1 W5 O18 O18 110.6(11) . . . 4_566
Cs1 W5 O18 O18 -78(2) . . . 4_566
K2 W5 O18 O18 -146.8(8) 16_545 . . 4_566
Cs2 W5 O18 O18 -138.5(7) 16_545 . . 4_566
O17 W5 O18 W5 -117(5) . . . 4_566
O6 W5 O18 W5 1(5) . . . 4_566
O12 W5 O18 W5 106(6) . . . 4_566
O18 W5 O18 W5 -24(5) 4_566 . . 4_566
O5 W5 O18 W5 156(5) . . . 4_566
F1 W5 O18 W5 87(5) . . . 4_566
Cs1 W5 O18 W5 -102(4) . . . 4_566
K2 W5 O18 W5 -171(5) 16_545 . . 4_566
Cs2 W5 O18 W5 -162(5) 16_545 . . 4_566
Mn3 O19 O19A Mn4 173(4) . . . 4_566
Cs1 O19 O19A Mn4 82(4) 16_545 . . 4_566
W4 O19 O19A W3 167.7(15) 4_566 . . .
Cs1 O19 O19A W3 -98(2) 16_545 . . .
W3 O19 O19A W4 -167.7(15) . . . 4_566
Cs1 O19 O19A W4 94(2) 16_545 . . 4_566
Mn4 O19 O19A Mn3 -173(4) 4_566 . . .
Cs1 O19 O19A Mn3 -91(4) 16_545 . . .
Mn4 O19 O19A Cs1 -82(4) 4_566 . . 16_545
W4 O19 O19A Cs1 -94(2) 4_566 . . 16_545
W3 O19 O19A Cs1 98(2) . . . 16_545
Mn3 O19 O19A Cs1 91(4) . . . 16_545
O15 W3 O19A O19 108(7) . . . .
O8 W3 O19A O19 -5(7) . . . .
O13 W3 O19A O19 -105(10) . . . .
O5 W3 O19A O19 -166(7) . . . .
F1 W3 O19A O19 -94(7) . . . .
K2 W3 O19A O19 123(6) 10_556 . . .
K2 W3 O19A O19 162(7) 16_545 . . .
Cs1 W3 O19A O19 95(7) 16_545 . . .
Cs2 W3 O19A O19 109(7) 10_556 . . .
O15 W3 O19A W4 139(7) . . . 4_566
O8 W3 O19A W4 25(7) . . . 4_566
O13 W3 O19A W4 -75(13) . . . 4_566
O19 W3 O19A W4 31(5) . . . 4_566
O5 W3 O19A W4 -135(7) . . . 4_566
F1 W3 O19A W4 -63(7) . . . 4_566
K2 W3 O19A W4 154(6) 10_556 . . 4_566
K2 W3 O19A W4 -168(7) 16_545 . . 4_566
Cs1 W3 O19A W4 126(8) 16_545 . . 4_566
Cs2 W3 O19A W4 140(6) 10_556 . . 4_566
O15 W3 O19A Cs1 12.6(16) . . . 16_545
O8 W3 O19A Cs1 -101(2) . . . 16_545
O13 W3 O19A Cs1 159(8) . . . 16_545
O19 W3 O19A Cs1 -95(7) . . . 16_545
O5 W3 O19A Cs1 98.6(15) . . . 16_545
F1 W3 O19A Cs1 170.5(13) . . . 16_545
K2 W3 O19A Cs1 28(2) 10_556 . . 16_545
K2 W3 O19A Cs1 66.2(11) 16_545 . . 16_545
Cs2 W3 O19A Cs1 14(3) 10_556 . . 16_545
O22 Cs2 K2 O5 37(2) . . . 16
O15 Cs2 K2 O5 163(3) 10_566 . . 16
O3 Cs2 K2 O5 107.2(19) . . . 16
O13 Cs2 K2 O5 -148(2) 10_566 . . 16
O4 Cs2 K2 O5 -114(2) 10_566 . . 16
O17 Cs2 K2 O5 -35.7(18) 16 . . 16
W2 Cs2 K2 O5 -128.8(17) 10_566 . . 16
O5 Cs2 K2 O22 -37(2) 16 . . .
O4A Cs2 K2 O22 97(5) . . . .
O15 Cs2 K2 O22 126.3(8) 10_566 . . .
O3 Cs2 K2 O22 70.0(8) . . . .
O13 Cs2 K2 O22 174.9(6) 10_566 . . .
O4 Cs2 K2 O22 -150.8(18) 10_566 . . .
O17 Cs2 K2 O22 -72.9(8) 16 . . .
O3A Cs2 K2 O22 -137.1(10) 10_566 . . .
Mn3 Cs2 K2 O22 148.4(17) 10_566 . . .
W2 Cs2 K2 O22 -166.0(9) 10_566 . . .
O22 Cs2 K2 O15 -126.3(8) . . . 10_566
O5 Cs2 K2 O15 -163(3) 16 . . 10_566
O4A Cs2 K2 O15 -30(5) . . . 10_566
O3 Cs2 K2 O15 -56.3(11) . . . 10_566
O13 Cs2 K2 O15 48.6(8) 10_566 . . 10_566
O4 Cs2 K2 O15 82.9(18) 10_566 . . 10_566
O17 Cs2 K2 O15 160.8(11) 16 . . 10_566
O3A Cs2 K2 O15 96.6(13) 10_566 . . 10_566
Mn3 Cs2 K2 O15 22.1(17) 10_566 . . 10_566
W2 Cs2 K2 O15 67.7(10) 10_566 . . 10_566
O22 Cs2 K2 O13 -174.9(6) . . . 10_566
O5 Cs2 K2 O13 148(2) 16 . . 10_566
O4A Cs2 K2 O13 -78(4) . . . 10_566
O15 Cs2 K2 O13 -48.6(8) 10_566 . . 10_566
O3 Cs2 K2 O13 -104.9(7) . . . 10_566
O4 Cs2 K2 O13 34.3(17) 10_566 . . 10_566
O17 Cs2 K2 O13 112.2(6) 16 . . 10_566
O3A Cs2 K2 O13 48.0(10) 10_566 . . 10_566
Mn3 Cs2 K2 O13 -26.5(16) 10_566 . . 10_566
W2 Cs2 K2 O13 19.1(7) 10_566 . . 10_566
O22 Cs2 K2 O15 -22(3) . . . 16
O5 Cs2 K2 O15 -59(2) 16 . . 16
O4A Cs2 K2 O15 75(5) . . . 16
O15 Cs2 K2 O15 104(3) 10_566 . . 16
O3 Cs2 K2 O15 48(2) . . . 16
O13 Cs2 K2 O15 153(2) 10_566 . . 16
O4 Cs2 K2 O15 -172.8(17) 10_566 . . 16
O17 Cs2 K2 O15 -95(2) 16 . . 16
O3A Cs2 K2 O15 -159(3) 10_566 . . 16
Mn3 Cs2 K2 O15 126(3) 10_566 . . 16
W2 Cs2 K2 O15 172.0(19) 10_566 . . 16
O22 Cs2 K2 O3 -70.0(8) . . . .
O5 Cs2 K2 O3 -107.2(19) 16 . . .
O15 Cs2 K2 O3 56.3(11) 10_566 . . .
O13 Cs2 K2 O3 104.9(7) 10_566 . . .
O4 Cs2 K2 O3 139.2(17) 10_566 . . .
O17 Cs2 K2 O3 -142.9(7) 16 . . .
W2 Cs2 K2 O3 124.0(8) 10_566 . . .
O22 Cs2 K2 O3A 137.1(10) . . . 10_566
O4A Cs2 K2 O3A -126(4) . . . 10_566
O15 Cs2 K2 O3A -96.6(13) 10_566 . . 10_566
O13 Cs2 K2 O3A -48.0(10) 10_566 . . 10_566
O17 Cs2 K2 O3A 64.2(10) 16 . . 10_566
Mn3 Cs2 K2 O3A -74.4(19) 10_566 . . 10_566
O22 Cs2 K2 O17 72.9(8) . . . 16
O5 Cs2 K2 O17 35.7(18) 16 . . 16
O4A Cs2 K2 O17 170(4) . . . 16
O15 Cs2 K2 O17 -160.8(11) 10_566 . . 16
O3 Cs2 K2 O17 142.9(7) . . . 16
O13 Cs2 K2 O17 -112.2(6) 10_566 . . 16
O4 Cs2 K2 O17 -77.9(16) 10_566 . . 16
O3A Cs2 K2 O17 -64.2(10) 10_566 . . 16
Mn3 Cs2 K2 O17 -138.7(18) 10_566 . . 16
W2 Cs2 K2 O17 -93.1(5) 10_566 . . 16
O22 Cs2 K2 Mn3 -148.4(17) . . . 10_566
O4A Cs2 K2 Mn3 -52(5) . . . 10_566
O15 Cs2 K2 Mn3 -22.1(17) 10_566 . . 10_566
O13 Cs2 K2 Mn3 26.5(16) 10_566 . . 10_566
O17 Cs2 K2 Mn3 138.7(18) 16 . . 10_566
O3A Cs2 K2 Mn3 74.4(19) 10_566 . . 10_566
O22 Cs2 K2 K2 -122(6) . . . 7_545
O5 Cs2 K2 K2 -159(8) 16 . . 7_545
O4A Cs2 K2 K2 -25(10) . . . 7_545
O15 Cs2 K2 K2 4(5) 10_566 . . 7_545
O3 Cs2 K2 K2 -52(6) . . . 7_545
O13 Cs2 K2 K2 53(6) 10_566 . . 7_545
O4 Cs2 K2 K2 87(6) 10_566 . . 7_545
O17 Cs2 K2 K2 165(6) 16 . . 7_545
O3A Cs2 K2 K2 101(6) 10_566 . . 7_545
Mn3 Cs2 K2 K2 26(6) 10_566 . . 7_545
W2 Cs2 K2 K2 72(6) 10_566 . . 7_545
O22 Cs2 K2 Mn3 8(3) . . . 16
O4A Cs2 K2 Mn3 105(5) . . . 16
O15 Cs2 K2 Mn3 134(4) 10_566 . . 16
O13 Cs2 K2 Mn3 -177(3) 10_566 . . 16
O17 Cs2 K2 Mn3 -65(3) 16 . . 16
O3A Cs2 K2 Mn3 -129(4) 10_566 . . 16
Mn3 Cs2 K2 Mn3 157(5) 10_566 . . 16
